data_4332798
loop_
_publ_author_name
'Takahashi, Kazuyuki'
'Cui, Heng-Bo'
'Okano, Yoshinori'
'Kobayashi, Hayao'
'Einaga, Yasuaki'
'Sato, Osamu'

_publ_section_title
;
 Electrical Conductivity Modulation Coupled to a High-Spin&#x2212;Low-Spin
 Conversion in the Molecular System
 [FeIII(qsal)2][Ni(dmit)2]3&#x00B7;CH3CN&#x00B7;H2O
;
_journal_issue 15
_journal_name_full 'Inorganic Chemistry'
_journal_page_first 5739
_journal_page_last 5741
_journal_paper_doi 10.1021/ic060852l
_journal_volume 45
_journal_year 2006
_chemical_formula_moiety 'C52 H27 Fe N5 Ni3 O3 S30 '
_chemical_formula_sum 'C52 H27 Fe N5 Ni3 O3 S30'
_chemical_formula_weight 1963.56
_space_group_IT_number 2
_symmetry_cell_setting triclinic
_symmetry_Int_Tables_number 2
_symmetry_space_group_name_Hall '-P 1'
_symmetry_space_group_name_H-M 'P -1'
_cell_angle_alpha 68.242(7)
_cell_angle_beta 84.900(8)
_cell_angle_gamma 76.956(8)
_cell_formula_units_Z 4
_cell_length_a 12.5203(5)
_cell_length_b 22.94040(10)
_cell_length_c 26.8278(5)
_cell_measurement_reflns_used 6438
_cell_measurement_temperature 293.1
_cell_measurement_theta_max 27.5
_cell_measurement_theta_min 3.1
_cell_volume 6971.8(5)
_computing_cell_refinement CrystalClear
_computing_data_collection CrystalClear
_computing_data_reduction CrystalStructure
_computing_publication_material 'CrystalStructure 3.7.0'
_computing_structure_refinement CRYSTALS
_computing_structure_solution SIR2002
_diffrn_detector_area_resol_mean 7.31
_diffrn_measured_fraction_theta_full 0.924
_diffrn_measured_fraction_theta_max 0.924
_diffrn_measurement_device_type 'Rigaku Mercury'
_diffrn_measurement_method \w
_diffrn_radiation_type 'Mo K\a'
_diffrn_radiation_wavelength 0.71070
_diffrn_reflns_av_R_equivalents 0.063
_diffrn_reflns_limit_h_max 15
_diffrn_reflns_limit_h_min -16
_diffrn_reflns_limit_k_max 29
_diffrn_reflns_limit_k_min -29
_diffrn_reflns_limit_l_max 34
_diffrn_reflns_limit_l_min -34
_diffrn_reflns_number 51720
_diffrn_reflns_theta_full 27.48
_diffrn_reflns_theta_max 27.48
_exptl_absorpt_coefficient_mu 1.949
_exptl_absorpt_correction_T_max 0.981
_exptl_absorpt_correction_T_min 0.797
_exptl_absorpt_correction_type numerical
_exptl_absorpt_process_details
;
    Higashi, T. (1999). Program for Absorption Correction.
    Rigaku Corporation, Tokyo, Japan.
;
_exptl_crystal_colour black
_exptl_crystal_density_diffrn 1.871
_exptl_crystal_density_method 'not measured'
_exptl_crystal_description platelet
_exptl_crystal_F_000 3952.00
_exptl_crystal_size_max 0.10
_exptl_crystal_size_mid 0.10
_exptl_crystal_size_min 0.01
_refine_diff_density_max 1.51
_refine_diff_density_min -0.52
_refine_ls_extinction_method none
_refine_ls_goodness_of_fit_ref 1.002
_refine_ls_hydrogen_treatment refall
_refine_ls_number_parameters 1146
_refine_ls_number_reflns 8264
_refine_ls_R_factor_gt 0.0618
_refine_ls_shift/su_max 0.0000
_refine_ls_structure_factor_coef F
_refine_ls_weighting_details 'w = 1/[0.0054Fo^2^ + 1.0000\s(Fo^2^)]'
_refine_ls_weighting_scheme calc
_refine_ls_wR_factor_ref 0.0913
_reflns_number_gt 8264
_reflns_number_total 29548
_reflns_threshold_expression F^2^>2.0\s(F^2^)
_cod_data_source_file ic060852lsup1.cif
_cod_data_source_block '__1to37_40s'
_cod_original_cell_volume 6971.8(3)
_cod_original_formula_sum 'C52 H27 Fe N5 Ni3 O3 S30 '
_cod_database_code 4332798

loop_
_symmetry_equiv_pos_site_id
_symmetry_equiv_pos_as_xyz
1 +X,+Y,+Z
2 -X,-Y,-Z

loop_
_atom_site_label
_atom_site_type_symbol
_atom_site_fract_x
_atom_site_fract_y
_atom_site_fract_z
_atom_site_U_iso_or_equiv
_atom_site_adp_type
_atom_site_occupancy
_atom_site_symmetry_multiplicity
_atom_site_calc_flag
_atom_site_refinement_flags
Ni(1) Ni 0.5000 0.5000 0.5000 0.0355(11) Uani 1.00 2 d S
Ni(2) Ni 0.46862(18) 0.35057(11) 0.48105(11) 0.0376(7) Uani 1.00 1 d .
Ni(3) Ni 0.52283(18) 0.15237(11) 0.51805(11) 0.0373(7) Uani 1.00 1 d .
Ni(4) Ni 0.5000 0.0000 0.5000 0.0335(10) Uani 1.00 2 d S
Ni(5) Ni 0.0000 0.5000 0.5000 0.0316(10) Uani 1.00 2 d S
Ni(6) Ni 0.0000 0.0000 0.5000 0.0367(11) Uani 1.00 2 d S
Ni(7) Ni 0.02674(18) 0.15146(11) 0.52119(11) 0.0336(7) Uani 1.00 1 d .
Ni(8) Ni -0.02864(18) 0.34815(11) 0.48101(11) 0.0335(7) Uani 1.00 1 d .
Fe(1) Fe 0.40028(18) 0.35984(11) 0.04509(10) 0.0311(6) Uani 1.00 1 d .
Fe(2) Fe 0.10037(18) 0.13988(11) -0.04575(10) 0.0306(6) Uani 1.00 1 d .
S(1) S 0.6438(3) 0.4314(2) 0.54025(18) 0.0443(12) Uani 1.00 1 d .
S(2) S 0.4133(3) 0.4924(2) 0.57426(16) 0.0410(11) Uani 1.00 1 d .
S(3) S 0.6917(3) 0.3551(2) 0.65744(19) 0.0494(12) Uani 1.00 1 d .
S(4) S 0.4796(3) 0.4137(2) 0.68948(18) 0.0467(12) Uani 1.00 1 d .
S(5) S 0.6314(4) 0.3173(2) 0.7727(2) 0.0718(19) Uani 1.00 1 d .
S(6) S 0.6160(3) 0.2825(2) 0.51583(17) 0.0432(11) Uani 1.00 1 d .
S(7) S 0.3915(2) 0.33839(19) 0.55899(16) 0.0392(11) Uani 1.00 1 d .
S(8) S 0.6838(3) 0.2054(2) 0.63097(18) 0.0441(12) Uani 1.00 1 d .
S(9) S 0.4752(3) 0.2562(2) 0.67110(16) 0.0438(11) Uani 1.00 1 d .
S(10) S 0.6458(4) 0.1657(2) 0.7478(2) 0.0586(16) Uani 1.00 1 d .
S(11) S 0.5459(3) 0.3621(2) 0.40405(17) 0.0451(12) Uani 1.00 1 d .
S(12) S 0.3210(3) 0.4193(2) 0.44661(16) 0.0434(11) Uani 1.00 1 d .
S(13) S 0.4642(3) 0.4450(2) 0.29224(17) 0.0496(13) Uani 1.00 1 d .
S(14) S 0.2555(3) 0.4967(2) 0.33098(19) 0.0522(13) Uani 1.00 1 d .
S(15) S 0.3007(6) 0.5418(3) 0.2142(2) 0.096(2) Uani 1.00 1 d .
S(16) S 0.6731(3) 0.08588(19) 0.54898(16) 0.0411(11) Uani 1.00 1 d .
S(17) S 0.4510(3) 0.1361(2) 0.59748(17) 0.0449(12) Uani 1.00 1 d .
S(18) S 0.7509(3) 0.0066(2) 0.66242(18) 0.0490(12) Uani 1.00 1 d .
S(19) S 0.5441(3) 0.0550(2) 0.70690(19) 0.0529(14) Uani 1.00 1 d .
S(20) S 0.7300(5) -0.0313(3) 0.7792(2) 0.078(2) Uani 1.00 1 d .
S(21) S 0.5915(3) 0.1685(2) 0.43844(17) 0.0428(11) Uani 1.00 1 d .
S(22) S 0.3720(3) 0.2199(2) 0.48860(17) 0.0455(12) Uani 1.00 1 d .
S(23) S 0.4942(3) 0.2518(2) 0.32963(18) 0.0509(13) Uani 1.00 1 d .
S(24) S 0.2905(3) 0.2996(2) 0.37599(18) 0.0453(12) Uani 1.00 1 d .
S(25) S 0.3127(5) 0.3435(3) 0.2579(2) 0.074(2) Uani 1.00 1 d .
S(26) S 0.6481(3) -0.06813(19) 0.53455(17) 0.0410(11) Uani 1.00 1 d .
S(27) S 0.4224(3) -0.0128(2) 0.57754(16) 0.0423(12) Uani 1.00 1 d .
S(28) S 0.7133(3) -0.14703(19) 0.64892(18) 0.0444(11) Uani 1.00 1 d .
S(29) S 0.5063(3) -0.0937(2) 0.68940(17) 0.0471(12) Uani 1.00 1 d .
S(30) S 0.6764(5) -0.1848(3) 0.7676(2) 0.075(2) Uani 1.00 1 d .
S(31) S 0.1549(2) 0.47478(19) 0.53973(16) 0.0376(10) Uani 1.00 1 d .
S(32) S -0.0813(2) 0.44740(19) 0.57219(16) 0.0370(11) Uani 1.00 1 d .
S(33) S 0.2221(3) 0.3957(2) 0.65465(16) 0.0411(11) Uani 1.00 1 d .
S(34) S 0.0054(3) 0.3693(2) 0.68461(17) 0.0463(12) Uani 1.00 1 d .
S(35) S 0.1805(5) 0.3164(3) 0.7661(2) 0.074(2) Uani 1.00 1 d .
S(36) S 0.1504(3) -0.0307(2) 0.54525(17) 0.0428(12) Uani 1.00 1 d .
S(37) S -0.0920(2) -0.0501(2) 0.56848(17) 0.0418(11) Uani 1.00 1 d .
S(38) S 0.1983(3) -0.1108(2) 0.66258(18) 0.0466(12) Uani 1.00 1 d .
S(39) S -0.0245(3) -0.1299(2) 0.68321(18) 0.0473(12) Uani 1.00 1 d .
S(40) S 0.1318(4) -0.1848(2) 0.7739(2) 0.0653(18) Uani 1.00 1 d .
S(41) S -0.1261(3) 0.1790(2) 0.47939(17) 0.0413(11) Uani 1.00 1 d .
S(42) S 0.1113(3) 0.2033(2) 0.45159(17) 0.0435(11) Uani 1.00 1 d .
S(43) S -0.1854(3) 0.2599(2) 0.36387(18) 0.0476(12) Uani 1.00 1 d .
S(44) S 0.0356(3) 0.28275(19) 0.33837(16) 0.0423(11) Uani 1.00 1 d .
S(45) S -0.1338(4) 0.3403(2) 0.2527(2) 0.0590(16) Uani 1.00 1 d .
S(46) S -0.0570(3) 0.1006(2) 0.59220(18) 0.0415(11) Uani 1.00 1 d .
S(47) S 0.1798(3) 0.1231(2) 0.56222(16) 0.0432(11) Uani 1.00 1 d .
S(48) S 0.0247(3) 0.0181(2) 0.70504(18) 0.0506(13) Uani 1.00 1 d .
S(49) S 0.2459(3) 0.0391(2) 0.67599(19) 0.0524(13) Uani 1.00 1 d .
S(50) S 0.1984(5) -0.0448(3) 0.7866(2) 0.079(2) Uani 1.00 1 d .
S(51) S -0.1860(3) 0.36969(19) 0.44442(17) 0.0412(11) Uani 1.00 1 d .
S(52) S 0.0445(3) 0.4028(2) 0.40760(17) 0.0411(11) Uani 1.00 1 d .
S(53) S -0.2645(3) 0.4483(2) 0.33107(16) 0.0444(11) Uani 1.00 1 d .
S(54) S -0.0515(3) 0.4784(2) 0.29650(19) 0.0493(12) Uani 1.00 1 d .
S(55) S -0.2365(5) 0.5317(2) 0.2195(2) 0.0666(19) Uani 1.00 1 d .
S(56) S -0.1025(3) 0.2931(2) 0.55425(17) 0.0435(11) Uani 1.00 1 d .
S(57) S 0.1280(2) 0.32552(19) 0.51802(17) 0.0410(11) Uani 1.00 1 d .
S(58) S -0.0062(3) 0.2125(2) 0.66426(18) 0.0479(12) Uani 1.00 1 d .
S(59) S 0.2069(3) 0.2442(2) 0.63070(19) 0.0490(12) Uani 1.00 1 d .
S(60) S 0.1780(5) 0.1599(3) 0.7424(2) 0.0691(19) Uani 1.00 1 d .
O(1) O 0.3086(9) 0.3995(5) -0.0148(5) 0.043(2) Uiso 1.00 1 d .
O(2) O 0.5285(8) 0.3640(4) 0.0043(4) 0.040(2) Uiso 1.00 1 d .
O(3) O -0.0347(8) 0.1359(4) -0.0081(4) 0.040(2) Uiso 1.00 1 d .
O(4) O 0.1886(8) 0.0991(4) 0.0151(4) 0.040(2) Uiso 1.00 1 d .
O(5) O 0.0000 0.5000 0.0000 0.237 Uiso 1.00 2 d R
O(6) O 0.6052 0.0601 0.0986 0.254 Uiso 1.00 1 d R
N(1) N 0.4087(10) 0.4400(6) 0.0514(5) 0.035(3) Uiso 1.00 1 d .
N(2) N 0.4896(10) 0.3237(5) 0.1137(5) 0.032(3) Uiso 1.00 1 d .
N(3) N 0.3901(10) 0.2768(6) 0.0409(6) 0.036(3) Uiso 1.00 1 d .
N(4) N 0.2693(11) 0.3434(6) 0.0936(6) 0.040(3) Uiso 1.00 1 d .
N(5) N 0.1100(9) 0.2223(5) -0.0414(5) 0.025(2) Uiso 1.00 1 d .
N(6) N 0.2309(11) 0.1563(6) -0.0949(6) 0.039(3) Uiso 1.00 1 d .
N(7) N 0.0971(10) 0.0575(5) -0.0539(5) 0.036(3) Uiso 1.00 1 d .
N(8) N 0.0162(11) 0.1774(6) -0.1123(6) 0.040(3) Uiso 1.00 1 d .
N(9) N 0.1616 0.5386 0.0939 0.146 Uiso 1.00 1 d R
N(10) N 0.4537 0.1150 -0.0074 0.105 Uiso 1.00 1 d R
C(1) C 0.2753(11) 0.4615(6) -0.0427(6) 0.025(3) Uiso 1.00 1 d .
C(2) C 0.2120(11) 0.4786(6) -0.0874(6) 0.032(3) Uiso 1.00 1 d .
C(3) C 0.1703(14) 0.5429(7) -0.1158(7) 0.047(4) Uiso 1.00 1 d .
C(4) C 0.1938(15) 0.5906(9) -0.1036(8) 0.052(5) Uiso 1.00 1 d .
C(5) C 0.2563(13) 0.5753(7) -0.0574(7) 0.044(4) Uiso 1.00 1 d .
C(6) C 0.2995(14) 0.5088(7) -0.0289(7) 0.041(4) Uiso 1.00 1 d .
C(7) C 0.3679(15) 0.4961(9) 0.0188(8) 0.052(5) Uiso 1.00 1 d .
C(8) C 0.4660(14) 0.4347(8) 0.0963(8) 0.047(4) Uiso 1.00 1 d .
C(9) C 0.4857(16) 0.4850(10) 0.1096(9) 0.064(5) Uiso 1.00 1 d .
C(10) C 0.5448(18) 0.4645(10) 0.1587(10) 0.074(6) Uiso 1.00 1 d .
C(11) C 0.5913(16) 0.4031(9) 0.1869(8) 0.058(5) Uiso 1.00 1 d .
C(12) C 0.5722(15) 0.3527(8) 0.1753(8) 0.049(5) Uiso 1.00 1 d .
C(13) C 0.5089(12) 0.3695(7) 0.1290(7) 0.031(3) Uiso 1.00 1 d .
C(14) C 0.6085(17) 0.2830(9) 0.2047(9) 0.069(6) Uiso 1.00 1 d .
C(15) C 0.5842(16) 0.2402(10) 0.1887(9) 0.062(5) Uiso 1.00 1 d .
C(16) C 0.5238(13) 0.2616(7) 0.1422(7) 0.041(4) Uiso 1.00 1 d .
C(17) C 0.5788(13) 0.3266(8) -0.0205(7) 0.041(4) Uiso 1.00 1 d .
C(18) C 0.6775(13) 0.3417(7) -0.0497(7) 0.038(4) Uiso 1.00 1 d .
C(19) C 0.7307(14) 0.3068(8) -0.0808(8) 0.045(4) Uiso 1.00 1 d .
C(20) C 0.6945(18) 0.2525(10) -0.0801(10) 0.073(6) Uiso 1.00 1 d .
C(21) C 0.6011(13) 0.2358(8) -0.0493(7) 0.041(4) Uiso 1.00 1 d .
C(22) C 0.5421(11) 0.2731(6) -0.0210(6) 0.028(3) Uiso 1.00 1 d .
C(23) C 0.4580(11) 0.2489(6) 0.0094(6) 0.026(3) Uiso 1.00 1 d .
C(24) C 0.3032(12) 0.2504(7) 0.0701(6) 0.031(3) Uiso 1.00 1 d .
C(25) C 0.2711(13) 0.1955(7) 0.0717(7) 0.037(4) Uiso 1.00 1 d .
C(26) C 0.1794(14) 0.1774(8) 0.1031(8) 0.050(5) Uiso 1.00 1 d .
C(27) C 0.1204(14) 0.2151(8) 0.1325(7) 0.046(4) Uiso 1.00 1 d .
C(28) C 0.1485(14) 0.2713(8) 0.1290(7) 0.041(4) Uiso 1.00 1 d .
C(29) C 0.2407(13) 0.2885(7) 0.0983(7) 0.036(4) Uiso 1.00 1 d .
C(30) C 0.0952(17) 0.3083(9) 0.1582(9) 0.065(6) Uiso 1.00 1 d .
C(31) C 0.1278(14) 0.3611(8) 0.1537(7) 0.048(4) Uiso 1.00 1 d .
C(32) C 0.2150(14) 0.3781(8) 0.1220(7) 0.044(4) Uiso 1.00 1 d .
C(33) C -0.0818(12) 0.1737(7) 0.0198(6) 0.031(3) Uiso 1.00 1 d .
C(34) C -0.1688(16) 0.1551(9) 0.0538(8) 0.059(5) Uiso 1.00 1 d .
C(35) C -0.2207(17) 0.1934(9) 0.0805(9) 0.060(5) Uiso 1.00 1 d .
C(36) C -0.1879(13) 0.2446(7) 0.0818(7) 0.036(4) Uiso 1.00 1 d .
C(37) C -0.1053(14) 0.2623(8) 0.0520(7) 0.044(4) Uiso 1.00 1 d .
C(38) C -0.0483(13) 0.2292(7) 0.0180(7) 0.041(4) Uiso 1.00 1 d .
C(39) C 0.0529(14) 0.2472(8) -0.0128(7) 0.048(4) Uiso 1.00 1 d .
C(40) C 0.2018(13) 0.2458(7) -0.0686(7) 0.035(4) Uiso 1.00 1 d .
C(41) C 0.2312(14) 0.3005(8) -0.0712(8) 0.045(4) Uiso 1.00 1 d .
C(42) C 0.3199(14) 0.3222(8) -0.1041(8) 0.049(4) Uiso 1.00 1 d .
C(43) C 0.3766(14) 0.2930(8) -0.1315(7) 0.048(4) Uiso 1.00 1 d .
C(44) C 0.3519(14) 0.2351(8) -0.1318(7) 0.045(4) Uiso 1.00 1 d .
C(45) C 0.2627(12) 0.2113(7) -0.0978(7) 0.031(3) Uiso 1.00 1 d .
C(46) C 0.4043(14) 0.1941(7) -0.1594(7) 0.046(4) Uiso 1.00 1 d .
C(47) C 0.3755(17) 0.1401(9) -0.1572(9) 0.065(6) Uiso 1.00 1 d .
C(48) C 0.2834(15) 0.1208(9) -0.1204(8) 0.053(5) Uiso 1.00 1 d .
C(49) C 0.2208(14) 0.0356(7) 0.0411(7) 0.042(4) Uiso 1.00 1 d .
C(50) C 0.2861(14) 0.0150(8) 0.0884(7) 0.049(4) Uiso 1.00 1 d .
C(51) C 0.3208(14) -0.0462(8) 0.1181(8) 0.051(5) Uiso 1.00 1 d .
C(52) C 0.2974(15) -0.0943(9) 0.1025(8) 0.053(5) Uiso 1.00 1 d .
C(53) C 0.2327(14) -0.0753(8) 0.0599(7) 0.045(4) Uiso 1.00 1 d .
C(54) C 0.1935(12) -0.0112(6) 0.0254(6) 0.029(3) Uiso 1.00 1 d .
C(55) C 0.1323(12) 0.0010(7) -0.0184(6) 0.028(3) Uiso 1.00 1 d .
C(56) C 0.0373(12) 0.0673(7) -0.0997(6) 0.030(3) Uiso 1.00 1 d .
C(57) C 0.0208(13) 0.0209(8) -0.1166(7) 0.042(4) Uiso 1.00 1 d .
C(58) C -0.0440(16) 0.0338(9) -0.1614(8) 0.057(5) Uiso 1.00 1 d .
C(59) C -0.0833(16) 0.0942(9) -0.1922(9) 0.058(5) Uiso 1.00 1 d .
C(60) C -0.0670(14) 0.1461(8) -0.1774(8) 0.046(4) Uiso 1.00 1 d .
C(61) C -0.0042(15) 0.1313(8) -0.1297(8) 0.049(4) Uiso 1.00 1 d .
C(62) C -0.1115(13) 0.2098(7) -0.2037(7) 0.043(4) Uiso 1.00 1 d .
C(63) C -0.0935(14) 0.2547(8) -0.1876(8) 0.049(4) Uiso 1.00 1 d .
C(64) C -0.0246(14) 0.2370(8) -0.1411(7) 0.046(4) Uiso 1.00 1 d .
C(65) C 0.6079(13) 0.4100(7) 0.6062(7) 0.043(4) Uiso 1.00 1 d .
C(66) C 0.5059(12) 0.4392(7) 0.6200(6) 0.038(3) Uiso 1.00 1 d .
C(67) C 0.6001(13) 0.3601(7) 0.7110(7) 0.035(4) Uiso 1.00 1 d .
C(68) C 0.5906(12) 0.2602(6) 0.5844(6) 0.031(3) Uiso 1.00 1 d .
C(69) C 0.4899(11) 0.2846(6) 0.6015(5) 0.030(3) Uiso 1.00 1 d .
C(70) C 0.6018(11) 0.2093(6) 0.6853(6) 0.029(3) Uiso 1.00 1 d .
C(71) C 0.4459(11) 0.4188(6) 0.3617(6) 0.031(3) Uiso 1.00 1 d .
C(72) C 0.3496(11) 0.4422(6) 0.3796(6) 0.032(3) Uiso 1.00 1 d .
C(73) C 0.3417(15) 0.4935(8) 0.2760(8) 0.048(5) Uiso 1.00 1 d .
C(74) C 0.6531(12) 0.0601(7) 0.6144(6) 0.038(3) Uiso 1.00 1 d .
C(75) C 0.5547(13) 0.0812(7) 0.6385(7) 0.041(4) Uiso 1.00 1 d .
C(76) C 0.6791(13) 0.0059(7) 0.7204(7) 0.037(4) Uiso 1.00 1 d .
C(77) C 0.4885(11) 0.2214(6) 0.3988(5) 0.027(3) Uiso 1.00 1 d .
C(78) C 0.3910(12) 0.2434(7) 0.4227(6) 0.038(3) Uiso 1.00 1 d .
C(79) C 0.3636(14) 0.3043(8) 0.3168(8) 0.047(4) Uiso 1.00 1 d .
C(80) C 0.6227(12) -0.0920(7) 0.6002(6) 0.039(3) Uiso 1.00 1 d .
C(81) C 0.5223(12) -0.0677(7) 0.6199(6) 0.035(4) Uiso 1.00 1 d .
C(82) C 0.6378(14) -0.1440(8) 0.7042(8) 0.043(4) Uiso 1.00 1 d .
C(83) C 0.1229(11) 0.4289(6) 0.6036(6) 0.031(3) Uiso 1.00 1 d .
C(84) C 0.0215(12) 0.4173(7) 0.6181(7) 0.037(4) Uiso 1.00 1 d .
C(85) C 0.1353(15) 0.3585(8) 0.7070(8) 0.044(4) Uiso 1.00 1 d .
C(86) C 0.1073(12) -0.0749(7) 0.6075(6) 0.033(3) Uiso 1.00 1 d .
C(87) C 0.0033(11) -0.0843(6) 0.6189(6) 0.033(3) Uiso 1.00 1 d .
C(88) C 0.1045(14) -0.1453(8) 0.7070(8) 0.043(4) Uiso 1.00 1 d .
C(89) C -0.0934(12) 0.2235(7) 0.4180(6) 0.033(3) Uiso 1.00 1 d .
C(90) C 0.0135(10) 0.2350(6) 0.4039(5) 0.027(3) Uiso 1.00 1 d .
C(91) C -0.0971(14) 0.2981(8) 0.3151(7) 0.044(4) Uiso 1.00 1 d .
C(92) C 0.0396(14) 0.0671(7) 0.6390(7) 0.046(4) Uiso 1.00 1 d .
C(93) C 0.1522(13) 0.0769(7) 0.6246(6) 0.042(4) Uiso 1.00 1 d .
C(94) C 0.1643(16) -0.0006(9) 0.7251(9) 0.056(5) Uiso 1.00 1 d .
C(95) C -0.1625(11) 0.4164(6) 0.3791(5) 0.033(3) Uiso 1.00 1 d .
C(96) C -0.0602(12) 0.4301(7) 0.3636(6) 0.033(3) Uiso 1.00 1 d .
C(97) C -0.1836(15) 0.4859(8) 0.2801(8) 0.050(5) Uiso 1.00 1 d .
C(98) C 0.0076(12) 0.2612(7) 0.5978(6) 0.036(3) Uiso 1.00 1 d .
C(99) C 0.1071(11) 0.2788(6) 0.5819(6) 0.034(3) Uiso 1.00 1 d .
C(100) C 0.1286(14) 0.2056(8) 0.6826(7) 0.042(4) Uiso 1.00 1 d .
C(101) C 0.0256 0.5768 0.1571 0.094 Uiso 1.00 1 d R
C(102) C 0.0860 0.5626 0.1217 0.098 Uiso 1.00 1 d R
C(103) C 0.5000 0.0000 0.0000 0.098 Uiso 1.00 2 d R
C(104) C 0.4739 0.0608 -0.0015 0.094 Uiso 1.00 1 d R
H(1) H 0.1971 0.4465 -0.0986 0.039 Uiso 1.00 1 c R
H(2) H 0.1230 0.5539 -0.1451 0.056 Uiso 1.00 1 c R
H(3) H 0.1685 0.6341 -0.1259 0.062 Uiso 1.00 1 c R
H(4) H 0.2690 0.6077 -0.0459 0.053 Uiso 1.00 1 c R
H(5) H 0.3814 0.5319 0.0251 0.063 Uiso 1.00 1 c R
H(6) H 0.4619 0.5290 0.0880 0.076 Uiso 1.00 1 c R
H(7) H 0.5516 0.4964 0.1721 0.089 Uiso 1.00 1 c R
H(8) H 0.6386 0.3943 0.2158 0.070 Uiso 1.00 1 c R
H(9) H 0.6509 0.2688 0.2362 0.082 Uiso 1.00 1 c R
H(10) H 0.6074 0.1957 0.2085 0.075 Uiso 1.00 1 c R
H(11) H 0.5060 0.2308 0.1303 0.049 Uiso 1.00 1 c R
H(12) H 0.7062 0.3757 -0.0478 0.046 Uiso 1.00 1 c R
H(13) H 0.7917 0.3195 -0.1025 0.054 Uiso 1.00 1 c R
H(14) H 0.7324 0.2276 -0.1002 0.087 Uiso 1.00 1 c R
H(15) H 0.5780 0.1984 -0.0478 0.050 Uiso 1.00 1 c R
H(16) H 0.4456 0.2098 0.0087 0.031 Uiso 1.00 1 c R
H(17) H 0.3105 0.1706 0.0520 0.045 Uiso 1.00 1 c R
H(18) H 0.1568 0.1399 0.1047 0.060 Uiso 1.00 1 c R
H(19) H 0.0608 0.2013 0.1549 0.055 Uiso 1.00 1 c R
H(20) H 0.0357 0.2958 0.1813 0.078 Uiso 1.00 1 c R
H(21) H 0.0900 0.3872 0.1728 0.057 Uiso 1.00 1 c R
H(22) H 0.2380 0.4156 0.1200 0.052 Uiso 1.00 1 c R
H(23) H -0.1911 0.1166 0.0580 0.071 Uiso 1.00 1 c R
H(24) H -0.2854 0.1832 0.0999 0.072 Uiso 1.00 1 c R
H(25) H -0.2243 0.2672 0.1039 0.044 Uiso 1.00 1 c R
H(26) H -0.0813 0.2985 0.0526 0.053 Uiso 1.00 1 c R
H(27) H 0.0750 0.2826 -0.0094 0.057 Uiso 1.00 1 c R
H(28) H 0.1917 0.3244 -0.0507 0.055 Uiso 1.00 1 c R
H(29) H 0.3368 0.3610 -0.1053 0.058 Uiso 1.00 1 c R
H(30) H 0.4363 0.3092 -0.1521 0.057 Uiso 1.00 1 c R
H(31) H 0.4653 0.2059 -0.1815 0.055 Uiso 1.00 1 c R
H(32) H 0.4120 0.1157 -0.1780 0.078 Uiso 1.00 1 c R
H(33) H 0.2629 0.0817 -0.1157 0.064 Uiso 1.00 1 c R
H(34) H 0.3051 0.0466 0.0988 0.058 Uiso 1.00 1 c R
H(35) H 0.3613 -0.0577 0.1499 0.061 Uiso 1.00 1 c R
H(36) H 0.3265 -0.1384 0.1215 0.063 Uiso 1.00 1 c R
H(37) H 0.2110 -0.1080 0.0520 0.054 Uiso 1.00 1 c R
H(38) H 0.1141 -0.0346 -0.0232 0.034 Uiso 1.00 1 c R
H(39) H 0.0545 -0.0224 -0.0972 0.051 Uiso 1.00 1 c R
H(40) H -0.0592 -0.0004 -0.1695 0.069 Uiso 1.00 1 c R
H(41) H -0.1222 0.1034 -0.2240 0.070 Uiso 1.00 1 c R
H(42) H -0.1563 0.2219 -0.2341 0.052 Uiso 1.00 1 c R
H(43) H -0.1255 0.2985 -0.2064 0.059 Uiso 1.00 1 c R
H(44) H -0.0089 0.2700 -0.1314 0.056 Uiso 1.00 1 c R
H(45) H -0.0323 0.5541 0.1655 0.112 Uiso 1.00 1 c R
H(46) H -0.0040 0.6217 0.1441 0.112 Uiso 1.00 1 c R
H(47) H 0.0674 0.5654 0.1884 0.112 Uiso 1.00 1 c R
H(48) H 0.4353 -0.0166 0.0048 0.117 Uiso 1.00 1 c R
H(49) H 0.5485 -0.0255 0.0290 0.117 Uiso 1.00 1 c R
H(50) H 0.5347 -0.0008 -0.0328 0.117 Uiso 1.00 1 c R

loop_
_atom_site_aniso_label
_atom_site_aniso_U_11
_atom_site_aniso_U_22
_atom_site_aniso_U_33
_atom_site_aniso_U_12
_atom_site_aniso_U_13
_atom_site_aniso_U_23
Ni(1) 0.0300(18) 0.039(2) 0.037(2) -0.0086(14) -0.0004(16) -0.0126(19)
Ni(2) 0.0290(12) 0.0455(15) 0.0349(18) -0.0060(10) 0.0020(10) -0.0120(13)
Ni(3) 0.0268(12) 0.0425(15) 0.0358(18) -0.0041(10) -0.0003(11) -0.0083(13)
Ni(4) 0.0318(18) 0.036(2) 0.031(2) -0.0050(14) -0.0038(15) -0.0099(18)
Ni(5) 0.0218(16) 0.040(2) 0.027(2) -0.0009(13) -0.0045(14) -0.0081(18)
Ni(6) 0.0276(18) 0.049(2) 0.040(2) -0.0058(15) 0.0040(16) -0.025(2)
Ni(7) 0.0291(12) 0.0349(13) 0.0327(17) -0.0066(9) -0.0005(10) -0.0075(12)
Ni(8) 0.0293(12) 0.0354(13) 0.0361(18) -0.0072(9) 0.0020(10) -0.0133(12)
Fe(1) 0.0304(12) 0.0364(12) 0.0253(14) -0.0041(9) -0.0011(10) -0.0112(11)
Fe(2) 0.0288(12) 0.0326(12) 0.0295(15) -0.0045(9) 0.0007(10) -0.0114(11)
S(1) 0.028(2) 0.054(2) 0.044(2) -0.0026(18) 0.0047(17) -0.015(2)
S(2) 0.030(2) 0.052(2) 0.039(2) -0.0020(17) -0.0023(17) -0.018(2)
S(3) 0.030(2) 0.055(2) 0.054(2) -0.0020(18) -0.0055(19) -0.013(2)
S(4) 0.036(2) 0.054(2) 0.044(2) 0.0006(18) -0.0021(18) -0.016(2)
S(5) 0.057(3) 0.078(3) 0.050(4) -0.003(2) -0.016(2) 0.010(3)
S(6) 0.032(2) 0.052(2) 0.037(2) -0.0035(17) 0.0041(17) -0.009(2)
S(7) 0.0278(19) 0.049(2) 0.035(2) -0.0008(16) 0.0002(16) -0.0130(19)
S(8) 0.032(2) 0.047(2) 0.045(2) -0.0010(17) -0.0053(18) -0.010(2)
S(9) 0.040(2) 0.056(2) 0.032(2) -0.0078(19) 0.0026(17) -0.015(2)
S(10) 0.046(2) 0.070(3) 0.045(3) 0.003(2) -0.008(2) -0.011(2)
S(11) 0.035(2) 0.059(2) 0.037(2) -0.0082(19) 0.0082(18) -0.014(2)
S(12) 0.035(2) 0.051(2) 0.033(2) -0.0005(18) 0.0067(17) -0.0100(19)
S(13) 0.052(2) 0.063(2) 0.031(2) -0.014(2) 0.0020(19) -0.013(2)
S(14) 0.044(2) 0.059(2) 0.042(2) -0.000(2) -0.005(2) -0.010(2)
S(15) 0.104(5) 0.117(5) 0.033(3) 0.012(4) -0.018(3) -0.005(3)
S(16) 0.032(2) 0.046(2) 0.035(2) 0.0005(17) 0.0041(16) -0.0083(19)
S(17) 0.037(2) 0.054(2) 0.039(2) -0.0057(19) 0.0036(18) -0.014(2)
S(18) 0.048(2) 0.048(2) 0.044(2) -0.0011(19) -0.007(2) -0.013(2)
S(19) 0.056(2) 0.062(2) 0.037(2) -0.011(2) 0.007(2) -0.017(2)
S(20) 0.080(4) 0.096(4) 0.041(4) -0.011(3) -0.012(3) -0.007(3)
S(21) 0.034(2) 0.052(2) 0.040(2) -0.0058(18) 0.0016(17) -0.015(2)
S(22) 0.031(2) 0.058(2) 0.042(2) -0.0065(18) 0.0054(18) -0.014(2)
S(23) 0.047(2) 0.066(2) 0.035(2) -0.018(2) 0.0058(19) -0.012(2)
S(24) 0.036(2) 0.048(2) 0.047(2) -0.0062(18) -0.0072(18) -0.011(2)
S(25) 0.077(4) 0.085(4) 0.049(4) -0.020(3) -0.019(3) -0.004(3)
S(26) 0.030(2) 0.047(2) 0.041(2) -0.0016(17) -0.0020(17) -0.013(2)
S(27) 0.036(2) 0.052(2) 0.034(2) 0.0031(18) -0.0040(17) -0.016(2)
S(28) 0.039(2) 0.041(2) 0.048(2) -0.0031(17) -0.0140(19) -0.010(2)
S(29) 0.051(2) 0.052(2) 0.033(2) -0.004(2) -0.0029(19) -0.013(2)
S(30) 0.089(4) 0.082(4) 0.037(3) -0.010(3) -0.022(3) -0.004(3)
S(31) 0.0260(19) 0.049(2) 0.034(2) -0.0089(16) -0.0008(15) -0.0108(19)
S(32) 0.031(2) 0.048(2) 0.031(2) -0.0105(17) -0.0031(16) -0.0105(19)
S(33) 0.035(2) 0.050(2) 0.035(2) -0.0058(17) -0.0088(17) -0.0117(19)
S(34) 0.046(2) 0.050(2) 0.036(2) -0.0140(19) -0.0059(19) -0.004(2)
S(35) 0.075(4) 0.083(4) 0.044(4) -0.018(3) -0.023(3) 0.008(3)
S(36) 0.032(2) 0.057(2) 0.043(2) -0.0144(19) 0.0022(18) -0.020(2)
S(37) 0.030(2) 0.052(2) 0.047(2) -0.0124(17) -0.0012(17) -0.020(2)
S(38) 0.029(2) 0.063(2) 0.047(2) -0.0037(19) -0.0031(18) -0.021(2)
S(39) 0.032(2) 0.053(2) 0.048(2) -0.0092(18) -0.0025(18) -0.007(2)
S(40) 0.043(3) 0.087(4) 0.051(4) -0.000(2) -0.002(2) -0.016(3)
S(41) 0.028(2) 0.047(2) 0.046(2) -0.0089(17) -0.0007(17) -0.014(2)
S(42) 0.034(2) 0.050(2) 0.040(2) -0.0122(18) -0.0037(17) -0.006(2)
S(43) 0.034(2) 0.059(2) 0.043(2) -0.0027(19) -0.0081(18) -0.013(2)
S(44) 0.037(2) 0.045(2) 0.037(2) -0.0041(17) -0.0056(17) -0.0065(19)
S(45) 0.065(3) 0.068(3) 0.032(3) -0.004(2) -0.010(2) -0.007(2)
S(46) 0.031(2) 0.046(2) 0.043(2) -0.0073(17) 0.0032(17) -0.012(2)
S(47) 0.035(2) 0.055(2) 0.033(2) -0.0124(18) -0.0010(17) -0.008(2)
S(48) 0.053(2) 0.058(2) 0.034(2) -0.013(2) 0.0091(19) -0.009(2)
S(49) 0.048(2) 0.062(2) 0.042(2) -0.004(2) -0.008(2) -0.016(2)
S(50) 0.069(4) 0.096(4) 0.046(4) 0.002(3) -0.008(3) -0.007(3)
S(51) 0.031(2) 0.046(2) 0.040(2) -0.0114(17) -0.0001(17) -0.0063(19)
S(52) 0.030(2) 0.048(2) 0.042(2) -0.0100(17) 0.0049(17) -0.013(2)
S(53) 0.038(2) 0.058(2) 0.034(2) -0.0086(18) -0.0039(17) -0.013(2)
S(54) 0.039(2) 0.060(2) 0.038(2) -0.010(2) 0.0054(19) -0.005(2)
S(55) 0.075(4) 0.080(3) 0.036(3) -0.020(3) -0.009(2) -0.008(3)
S(56) 0.032(2) 0.052(2) 0.039(2) -0.0141(18) -0.0023(17) -0.004(2)
S(57) 0.0250(19) 0.047(2) 0.045(2) -0.0034(16) 0.0006(17) -0.013(2)
S(58) 0.052(2) 0.051(2) 0.039(2) -0.020(2) 0.0023(19) -0.008(2)
S(59) 0.038(2) 0.054(2) 0.054(2) -0.0072(19) -0.0087(19) -0.018(2)
S(60) 0.064(3) 0.087(4) 0.040(3) -0.010(2) -0.013(2) -0.005(3)

loop_
_atom_type_symbol
_atom_type_description
_atom_type_scat_dispersion_real
_atom_type_scat_dispersion_imag
_atom_type_scat_source
C C 0.003 0.002
;
International Tables for Crystallography
(1992, Vol. C, Tables 4.2.6.8 and 6.1.1.4)
;
H H 0.000 0.000
;
International Tables for Crystallography
(1992, Vol. C, Table 6.1.1.4)
;
Fe Fe 0.346 0.844
;
International Tables for Crystallography
(1992, Vol. C, Tables 4.2.6.8 and 6.1.1.4)
;
N N 0.006 0.003
;
International Tables for Crystallography
(1992, Vol. C, Tables 4.2.6.8 and 6.1.1.4)
;
Ni Ni 0.339 1.112
;
International Tables for Crystallography
(1992, Vol. C, Tables 4.2.6.8 and 6.1.1.4)
;
O O 0.011 0.006
;
International Tables for Crystallography
(1992, Vol. C, Tables 4.2.6.8 and 6.1.1.4)
;
S S 0.125 0.123
;
International Tables for Crystallography
(1992, Vol. C, Tables 4.2.6.8 and 6.1.1.4)
;

loop_
_geom_angle_atom_site_label_1
_geom_angle_atom_site_label_2
_geom_angle_atom_site_label_3
_geom_angle
_geom_angle_site_symmetry_1
_geom_angle_site_symmetry_3
S(1) Ni(1) S(1) 180.0(2) . 66602
S(1) Ni(1) S(2) 92.84(15) . .
S(1) Ni(1) S(2) 87.16(15) . 66602
S(1) Ni(1) S(2) 87.16(15) 66602 .
S(1) Ni(1) S(2) 92.84(15) 66602 66602
S(2) Ni(1) S(2) 180.0(2) . 66602
S(6) Ni(2) S(7) 92.63(17) . .
S(6) Ni(2) S(11) 87.00(17) . .
S(6) Ni(2) S(12) 179.5(2) . .
S(7) Ni(2) S(11) 179.62(16) . .
S(7) Ni(2) S(12) 87.09(16) . .
S(11) Ni(2) S(12) 93.29(17) . .
S(16) Ni(3) S(17) 92.88(17) . .
S(16) Ni(3) S(21) 87.90(16) . .
S(16) Ni(3) S(22) 178.6(2) . .
S(17) Ni(3) S(21) 178.9(2) . .
S(17) Ni(3) S(22) 86.08(17) . .
S(21) Ni(3) S(22) 93.16(17) . .
S(26) Ni(4) S(26) 180.0(2) . 65602
S(26) Ni(4) S(27) 92.91(14) . .
S(26) Ni(4) S(27) 87.09(14) . 65602
S(26) Ni(4) S(27) 87.09(14) 65602 .
S(26) Ni(4) S(27) 92.91(14) 65602 65602
S(27) Ni(4) S(27) 180.0(2) . 65602
S(31) Ni(5) S(31) 180.0(2) . 56602
S(31) Ni(5) S(32) 93.19(14) . .
S(31) Ni(5) S(32) 86.81(14) . 56602
S(31) Ni(5) S(32) 86.81(14) 56602 .
S(31) Ni(5) S(32) 93.19(14) 56602 56602
S(32) Ni(5) S(32) 180.0(2) . 56602
S(36) Ni(6) S(36) 180.0(2) . 55602
S(36) Ni(6) S(37) 93.05(14) . .
S(36) Ni(6) S(37) 86.95(14) . 55602
S(36) Ni(6) S(37) 86.95(14) 55602 .
S(36) Ni(6) S(37) 93.05(14) 55602 55602
S(37) Ni(6) S(37) 180.0(2) . 55602
S(41) Ni(7) S(42) 93.27(17) . .
S(41) Ni(7) S(46) 87.53(17) . .
S(41) Ni(7) S(47) 179.2(2) . .
S(42) Ni(7) S(46) 178.6(2) . .
S(42) Ni(7) S(47) 86.50(17) . .
S(46) Ni(7) S(47) 92.71(17) . .
S(51) Ni(8) S(52) 93.20(17) . .
S(51) Ni(8) S(56) 86.52(17) . .
S(51) Ni(8) S(57) 179.31(19) . .
S(52) Ni(8) S(56) 179.6(2) . .
S(52) Ni(8) S(57) 87.34(17) . .
S(56) Ni(8) S(57) 92.94(17) . .
O(1) Fe(1) O(2) 93.9(5) . .
O(1) Fe(1) N(1) 93.9(5) . .
O(1) Fe(1) N(2) 173.6(5) . .
O(1) Fe(1) N(3) 87.1(5) . .
O(1) Fe(1) N(4) 90.4(5) . .
O(2) Fe(1) N(1) 88.4(5) . .
O(2) Fe(1) N(2) 90.3(5) . .
O(2) Fe(1) N(3) 93.0(5) . .
O(2) Fe(1) N(4) 172.8(4) . .
N(1) Fe(1) N(2) 81.4(5) . .
N(1) Fe(1) N(3) 178.3(6) . .
N(1) Fe(1) N(4) 97.1(6) . .
N(2) Fe(1) N(3) 97.5(5) . .
N(2) Fe(1) N(4) 86.0(5) . .
N(3) Fe(1) N(4) 81.4(6) . .
O(3) Fe(2) O(4) 95.7(4) . .
O(3) Fe(2) N(5) 94.4(5) . .
O(3) Fe(2) N(6) 171.0(4) . .
O(3) Fe(2) N(7) 88.9(5) . .
O(3) Fe(2) N(8) 87.7(5) . .
O(4) Fe(2) N(5) 87.9(5) . .
O(4) Fe(2) N(6) 92.4(5) . .
O(4) Fe(2) N(7) 93.0(5) . .
O(4) Fe(2) N(8) 174.8(6) . .
N(5) Fe(2) N(6) 81.9(6) . .
N(5) Fe(2) N(7) 176.5(5) . .
N(5) Fe(2) N(8) 95.7(6) . .
N(6) Fe(2) N(7) 94.7(6) . .
N(6) Fe(2) N(8) 84.5(5) . .
N(7) Fe(2) N(8) 83.2(6) . .
Ni(1) S(1) C(65) 103.3(5) . .
Ni(1) S(2) C(66) 102.1(5) . .
C(65) S(3) C(67) 96.8(8) . .
C(66) S(4) C(67) 98.6(7) . .
Ni(2) S(6) C(68) 103.3(4) . .
Ni(2) S(7) C(69) 102.4(5) . .
C(68) S(8) C(70) 94.3(7) . .
C(69) S(9) C(70) 96.9(7) . .
Ni(2) S(11) C(71) 101.1(5) . .
Ni(2) S(12) C(72) 102.1(4) . .
C(71) S(13) C(73) 97.1(8) . .
C(72) S(14) C(73) 94.9(7) . .
Ni(3) S(16) C(74) 103.4(5) . .
Ni(3) S(17) C(75) 102.4(6) . .
C(74) S(18) C(76) 99.9(7) . .
C(75) S(19) C(76) 96.5(8) . .
Ni(3) S(21) C(77) 102.6(5) . .
Ni(3) S(22) C(78) 102.0(5) . .
C(77) S(23) C(79) 98.9(8) . .
C(78) S(24) C(79) 98.9(7) . .
Ni(4) S(26) C(80) 103.5(5) . .
Ni(4) S(27) C(81) 101.7(5) . .
C(80) S(28) C(82) 98.7(8) . .
C(81) S(29) C(82) 95.8(8) . .
Ni(5) S(31) C(83) 101.3(5) . .
Ni(5) S(32) C(84) 102.2(5) . .
C(83) S(33) C(85) 96.7(8) . .
C(84) S(34) C(85) 98.9(8) . .
Ni(6) S(36) C(86) 101.0(5) . .
Ni(6) S(37) C(87) 103.3(5) . .
C(86) S(38) C(88) 94.9(8) . .
C(87) S(39) C(88) 96.1(8) . .
Ni(7) S(41) C(89) 102.2(5) . .
Ni(7) S(42) C(90) 103.0(5) . .
C(89) S(43) C(91) 98.5(8) . .
C(90) S(44) C(91) 97.6(7) . .
Ni(7) S(46) C(92) 104.3(6) . .
Ni(7) S(47) C(93) 104.2(6) . .
C(92) S(48) C(94) 98.3(9) . .
C(93) S(49) C(94) 99.6(9) . .
Ni(8) S(51) C(95) 102.4(5) . .
Ni(8) S(52) C(96) 102.6(5) . .
C(95) S(53) C(97) 95.3(8) . .
C(96) S(54) C(97) 97.0(8) . .
Ni(8) S(56) C(98) 101.9(5) . .
Ni(8) S(57) C(99) 103.7(5) . .
C(98) S(58) C(100) 95.5(8) . .
C(99) S(59) C(100) 98.4(8) . .
Fe(1) O(1) C(1) 128.9(12) . .
Fe(1) O(2) C(17) 129.4(11) . .
Fe(2) O(3) C(33) 125.6(10) . .
Fe(2) O(4) C(49) 126.9(13) . .
Fe(1) N(1) C(7) 126.0(16) . .
Fe(1) N(1) C(8) 115.9(9) . .
C(7) N(1) C(8) 118.1(18) . .
Fe(1) N(2) C(13) 112.6(8) . .
Fe(1) N(2) C(16) 125.3(14) . .
C(13) N(2) C(16) 122.0(15) . .
Fe(1) N(3) C(23) 123.1(10) . .
Fe(1) N(3) C(24) 114.9(12) . .
C(23) N(3) C(24) 121.9(15) . .
Fe(1) N(4) C(29) 112.5(12) . .
Fe(1) N(4) C(32) 128.0(13) . .
C(29) N(4) C(32) 119.4(15) . .
Fe(2) N(5) C(39) 124.8(12) . .
Fe(2) N(5) C(40) 113.3(11) . .
C(39) N(5) C(40) 121.3(17) . .
Fe(2) N(6) C(45) 112.1(11) . .
Fe(2) N(6) C(48) 126.6(13) . .
C(45) N(6) C(48) 121.3(15) . .
Fe(2) N(7) C(55) 124.7(14) . .
Fe(2) N(7) C(56) 111.9(9) . .
C(55) N(7) C(56) 122.8(16) . .
Fe(2) N(8) C(61) 112.5(10) . .
Fe(2) N(8) C(64) 130.9(16) . .
C(61) N(8) C(64) 116.6(17) . .
O(1) C(1) C(2) 117.8(16) . .
O(1) C(1) C(6) 123.3(15) . .
C(2) C(1) C(6) 118.9(13) . .
C(1) C(2) C(3) 119.4(18) . .
C(2) C(3) C(4) 123.0(18) . .
C(3) C(4) C(5) 119.4(15) . .
C(4) C(5) C(6) 116.6(19) . .
C(1) C(6) C(5) 122.3(17) . .
C(1) C(6) C(7) 123.7(13) . .
C(5) C(6) C(7) 113.9(18) . .
N(1) C(7) C(6) 124(2) . .
N(1) C(8) C(9) 127.3(14) . .
N(1) C(8) C(13) 112.5(18) . .
C(9) C(8) C(13) 120.2(18) . .
C(8) C(9) C(10) 114.3(17) . .
C(9) C(10) C(11) 124(2) . .
C(10) C(11) C(12) 122(2) . .
C(11) C(12) C(13) 116.0(15) . .
C(11) C(12) C(14) 129(2) . .
C(13) C(12) C(14) 115(2) . .
N(2) C(13) C(8) 117.6(16) . .
N(2) C(13) C(12) 120.0(13) . .
C(8) C(13) C(12) 122.4(18) . .
C(12) C(14) C(15) 122(2) . .
C(14) C(15) C(16) 118.2(18) . .
N(2) C(16) C(15) 122(2) . .
O(2) C(17) C(18) 117.4(17) . .
O(2) C(17) C(22) 124.0(15) . .
C(18) C(17) C(22) 118.6(17) . .
C(17) C(18) C(19) 120.5(18) . .
C(18) C(19) C(20) 120.2(18) . .
C(19) C(20) C(21) 119(2) . .
C(20) C(21) C(22) 121(2) . .
C(17) C(22) C(21) 120.0(14) . .
C(17) C(22) C(23) 125.0(16) . .
C(21) C(22) C(23) 114.5(16) . .
N(3) C(23) C(22) 124.7(16) . .
N(3) C(24) C(25) 127.8(16) . .
N(3) C(24) C(29) 112.5(15) . .
C(25) C(24) C(29) 119.6(15) . .
C(24) C(25) C(26) 119.1(18) . .
C(25) C(26) C(27) 120.2(19) . .
C(26) C(27) C(28) 121.0(16) . .
C(27) C(28) C(29) 118.3(18) . .
C(27) C(28) C(30) 122.6(17) . .
C(29) C(28) C(30) 118.8(19) . .
N(4) C(29) C(24) 118.7(15) . .
N(4) C(29) C(28) 119.6(17) . .
C(24) C(29) C(28) 121.6(17) . .
C(28) C(30) C(31) 119.5(19) . .
C(30) C(31) C(32) 120(2) . .
N(4) C(32) C(31) 121.9(19) . .
O(3) C(33) C(34) 116.9(17) . .
O(3) C(33) C(38) 125.1(14) . .
C(34) C(33) C(38) 118.0(18) . .
C(33) C(34) C(35) 118(2) . .
C(34) C(35) C(36) 125(2) . .
C(35) C(36) C(37) 118(2) . .
C(36) C(37) C(38) 122(2) . .
C(33) C(38) C(37) 117.7(15) . .
C(33) C(38) C(39) 120.3(17) . .
C(37) C(38) C(39) 121.5(18) . .
N(5) C(39) C(38) 128(2) . .
N(5) C(40) C(41) 126.4(17) . .
N(5) C(40) C(45) 115.5(16) . .
C(41) C(40) C(45) 118.0(16) . .
C(40) C(41) C(42) 121.0(19) . .
C(41) C(42) C(43) 123(2) . .
C(42) C(43) C(44) 120.1(18) . .
C(43) C(44) C(45) 117.7(18) . .
C(43) C(44) C(46) 130.1(17) . .
C(45) C(44) C(46) 112.2(17) . .
N(6) C(45) C(40) 117.0(14) . .
N(6) C(45) C(44) 123.1(17) . .
C(40) C(45) C(44) 119.8(17) . .
C(44) C(46) C(47) 126.1(17) . .
C(46) C(47) C(48) 116(2) . .
N(6) C(48) C(47) 121(2) . .
O(4) C(49) C(50) 117.2(18) . .
O(4) C(49) C(54) 124.2(16) . .
C(50) C(49) C(54) 118.7(14) . .
C(49) C(50) C(51) 123(2) . .
C(50) C(51) C(52) 120(2) . .
C(51) C(52) C(53) 117.4(16) . .
C(52) C(53) C(54) 126(2) . .
C(49) C(54) C(53) 114.7(16) . .
C(49) C(54) C(55) 125.3(13) . .
C(53) C(54) C(55) 120.0(17) . .
N(7) C(55) C(54) 125.0(17) . .
N(7) C(56) C(57) 126.3(12) . .
N(7) C(56) C(61) 114.4(17) . .
C(57) C(56) C(61) 119.3(17) . .
C(56) C(57) C(58) 123.4(15) . .
C(57) C(58) C(59) 119(2) . .
C(58) C(59) C(60) 120(2) . .
C(59) C(60) C(61) 119.3(15) . .
C(59) C(60) C(62) 124.9(19) . .
C(61) C(60) C(62) 116(2) . .
N(8) C(61) C(56) 118.0(18) . .
N(8) C(61) C(60) 123.8(14) . .
C(56) C(61) C(60) 118(2) . .
C(60) C(62) C(63) 121.6(19) . .
C(62) C(63) C(64) 119.9(15) . .
N(8) C(64) C(63) 122(2) . .
S(1) C(65) S(3) 123.8(10) . .
S(1) C(65) C(66) 118.6(11) . .
S(3) C(65) C(66) 117.5(13) . .
S(2) C(66) S(4) 122.8(9) . .
S(2) C(66) C(65) 123.1(13) . .
S(4) C(66) C(65) 114.2(11) . .
S(3) C(67) S(4) 112.9(9) . .
S(3) C(67) S(5) 121.8(8) . .
S(4) C(67) S(5) 125.3(11) . .
S(6) C(68) S(8) 122.2(8) . .
S(6) C(68) C(69) 118.5(10) . .
S(8) C(68) C(69) 119.1(12) . .
S(7) C(69) S(9) 123.6(8) . .
S(7) C(69) C(68) 123.1(11) . .
S(9) C(69) C(68) 113.3(10) . .
S(8) C(70) S(9) 116.2(9) . .
S(8) C(70) S(10) 120.5(8) . .
S(9) C(70) S(10) 123.2(10) . .
S(11) C(71) S(13) 120.8(8) . .
S(11) C(71) C(72) 122.5(12) . .
S(13) C(71) C(72) 116.6(10) . .
S(12) C(72) S(14) 122.5(8) . .
S(12) C(72) C(71) 121.0(10) . .
S(14) C(72) C(71) 116.5(11) . .
S(13) C(73) S(14) 114.9(11) . .
S(13) C(73) S(15) 125.6(13) . .
S(14) C(73) S(15) 119.3(10) . .
S(16) C(74) S(18) 125.1(9) . .
S(16) C(74) C(75) 122.9(11) . .
S(18) C(74) C(75) 112.0(12) . .
S(17) C(75) S(19) 122.0(10) . .
S(17) C(75) C(74) 118.4(13) . .
S(19) C(75) C(74) 119.5(11) . .
S(18) C(76) S(19) 112.2(9) . .
S(18) C(76) S(20) 123.6(9) . .
S(19) C(76) S(20) 124.1(11) . .
S(21) C(77) S(23) 124.3(8) . .
S(21) C(77) C(78) 119.2(11) . .
S(23) C(77) C(78) 116.5(9) . .
S(22) C(78) S(24) 122.9(9) . .
S(22) C(78) C(77) 122.9(10) . .
S(24) C(78) C(77) 114.1(11) . .
S(23) C(79) S(24) 111.4(10) . .
S(23) C(79) S(25) 124.0(13) . .
S(24) C(79) S(25) 124.0(10) . .
S(26) C(80) S(28) 124.6(9) . .
S(26) C(80) C(81) 120.6(11) . .
S(28) C(80) C(81) 114.7(12) . .
S(27) C(81) S(29) 121.9(9) . .
S(27) C(81) C(80) 121.3(12) . .
S(29) C(81) C(80) 116.8(11) . .
S(28) C(82) S(29) 113.8(10) . .
S(28) C(82) S(30) 125.9(10) . .
S(29) C(82) S(30) 120.2(12) . .
S(31) C(83) S(33) 120.8(8) . .
S(31) C(83) C(84) 122.9(12) . .
S(33) C(83) C(84) 116.3(11) . .
S(32) C(84) S(34) 123.5(9) . .
S(32) C(84) C(83) 120.4(12) . .
S(34) C(84) C(83) 116.1(12) . .
S(33) C(85) S(34) 112.0(10) . .
S(33) C(85) S(35) 121.5(11) . .
S(34) C(85) S(35) 126.4(11) . .
S(36) C(86) S(38) 121.0(9) . .
S(36) C(86) C(87) 124.0(12) . .
S(38) C(86) C(87) 115.1(11) . .
S(37) C(87) S(39) 124.0(9) . .
S(37) C(87) C(86) 118.6(11) . .
S(39) C(87) C(86) 117.4(11) . .
S(38) C(88) S(39) 116.5(10) . .
S(38) C(88) S(40) 122.3(11) . .
S(39) C(88) S(40) 120.7(10) . .
S(41) C(89) S(43) 124.2(9) . .
S(41) C(89) C(90) 122.5(11) . .
S(43) C(89) C(90) 113.3(10) . .
S(42) C(90) S(44) 123.6(8) . .
S(42) C(90) C(89) 118.9(10) . .
S(44) C(90) C(89) 117.5(10) . .
S(43) C(91) S(44) 113.2(9) . .
S(43) C(91) S(45) 123.1(11) . .
S(44) C(91) S(45) 123.6(10) . .
S(46) C(92) S(48) 126.9(11) . .
S(46) C(92) C(93) 119.3(12) . .
S(48) C(92) C(93) 113.8(12) . .
S(47) C(93) S(49) 125.2(10) . .
S(47) C(93) C(92) 119.5(12) . .
S(49) C(93) C(92) 115.3(11) . .
S(48) C(94) S(49) 112.9(11) . .
S(48) C(94) S(50) 119.9(12) . .
S(49) C(94) S(50) 126.9(13) . .
S(51) C(95) S(53) 122.1(8) . .
S(51) C(95) C(96) 120.1(11) . .
S(53) C(95) C(96) 117.8(10) . .
S(52) C(96) S(54) 124.4(9) . .
S(52) C(96) C(95) 121.7(11) . .
S(54) C(96) C(95) 113.9(11) . .
S(53) C(97) S(54) 116.0(11) . .
S(53) C(97) S(55) 120.6(11) . .
S(54) C(97) S(55) 123.3(11) . .
S(56) C(98) S(58) 121.6(9) . .
S(56) C(98) C(99) 120.5(10) . .
S(58) C(98) C(99) 117.6(12) . .
S(57) C(99) S(59) 124.5(9) . .
S(57) C(99) C(98) 120.7(12) . .
S(59) C(99) C(98) 114.5(10) . .
S(58) C(100) S(59) 113.8(10) . .
S(58) C(100) S(60) 122.7(10) . .
S(59) C(100) S(60) 123.2(11) . .
N(9) C(102) C(101) 167.4 . .
C(104) C(103) C(104) 180.0 . 65502
N(10) C(104) C(103) 174.1 . .

loop_
_geom_bond_atom_site_label_1
_geom_bond_atom_site_label_2
_geom_bond_distance
_geom_bond_site_symmetry_2
Ni(1) S(1) 2.166(3) .
Ni(1) S(1) 2.166(3) 66602
Ni(1) S(2) 2.150(4) .
Ni(1) S(2) 2.150(4) 66602
Ni(2) S(6) 2.154(4) .
Ni(2) S(7) 2.171(4) .
Ni(2) S(11) 2.151(5) .
Ni(2) S(12) 2.160(4) .
Ni(3) S(16) 2.145(3) .
Ni(3) S(17) 2.170(5) .
Ni(3) S(21) 2.161(5) .
Ni(3) S(22) 2.151(4) .
Ni(4) S(26) 2.159(3) .
Ni(4) S(26) 2.159(3) 65602
Ni(4) S(27) 2.162(4) .
Ni(4) S(27) 2.162(4) 65602
Ni(5) S(31) 2.153(3) .
Ni(5) S(31) 2.153(3) 56602
Ni(5) S(32) 2.171(3) .
Ni(5) S(32) 2.171(3) 56602
Ni(6) S(36) 2.165(4) .
Ni(6) S(36) 2.165(4) 55602
Ni(6) S(37) 2.163(3) .
Ni(6) S(37) 2.163(3) 55602
Ni(7) S(41) 2.151(4) .
Ni(7) S(42) 2.143(4) .
Ni(7) S(46) 2.154(4) .
Ni(7) S(47) 2.142(4) .
Ni(8) S(51) 2.153(4) .
Ni(8) S(52) 2.158(4) .
Ni(8) S(56) 2.162(4) .
Ni(8) S(57) 2.146(4) .
Fe(1) O(1) 1.870(12) .
Fe(1) O(2) 1.861(11) .
Fe(1) N(1) 1.933(16) .
Fe(1) N(2) 2.034(13) .
Fe(1) N(3) 1.982(16) .
Fe(1) N(4) 2.015(14) .
Fe(2) O(3) 1.894(11) .
Fe(2) O(4) 1.866(11) .
Fe(2) N(5) 1.967(14) .
Fe(2) N(6) 2.019(14) .
Fe(2) N(7) 1.991(16) .
Fe(2) N(8) 1.956(15) .
S(1) C(65) 1.698(19) .
S(2) C(66) 1.686(14) .
S(3) C(65) 1.719(16) .
S(3) C(67) 1.779(18) .
S(4) C(66) 1.758(16) .
S(4) C(67) 1.707(14) .
S(5) C(67) 1.611(17) .
S(6) C(68) 1.737(17) .
S(7) C(69) 1.691(13) .
S(8) C(68) 1.714(13) .
S(8) C(70) 1.726(17) .
S(9) C(69) 1.744(15) .
S(9) C(70) 1.687(13) .
S(10) C(70) 1.669(16) .
S(11) C(71) 1.724(13) .
S(12) C(72) 1.705(16) .
S(13) C(71) 1.745(16) .
S(13) C(73) 1.665(17) .
S(14) C(72) 1.747(13) .
S(14) C(73) 1.76(2) .
S(15) C(73) 1.66(2) .
S(16) C(74) 1.647(16) .
S(17) C(75) 1.724(15) .
S(18) C(74) 1.759(14) .
S(18) C(76) 1.722(19) .
S(19) C(75) 1.709(19) .
S(19) C(76) 1.790(15) .
S(20) C(76) 1.600(18) .
S(21) C(77) 1.686(12) .
S(22) C(78) 1.658(16) .
S(23) C(77) 1.726(15) .
S(23) C(79) 1.775(16) .
S(24) C(78) 1.779(14) .
S(24) C(79) 1.74(2) .
S(25) C(79) 1.61(2) .
S(26) C(80) 1.664(17) .
S(27) C(81) 1.709(14) .
S(28) C(80) 1.727(14) .
S(28) C(82) 1.70(2) .
S(29) C(81) 1.742(17) .
S(29) C(82) 1.767(17) .
S(30) C(82) 1.66(2) .
S(31) C(83) 1.713(14) .
S(32) C(84) 1.703(17) .
S(33) C(83) 1.762(15) .
S(33) C(85) 1.772(19) .
S(34) C(84) 1.736(16) .
S(34) C(85) 1.72(2) .
S(35) C(85) 1.60(2) .
S(36) C(86) 1.714(15) .
S(37) C(87) 1.717(15) .
S(38) C(86) 1.770(16) .
S(38) C(88) 1.702(18) .
S(39) C(87) 1.705(14) .
S(39) C(88) 1.702(19) .
S(40) C(88) 1.710(19) .
S(41) C(89) 1.657(15) .
S(42) C(90) 1.689(14) .
S(43) C(89) 1.760(16) .
S(43) C(91) 1.742(17) .
S(44) C(90) 1.729(13) .
S(44) C(91) 1.741(18) .
S(45) C(91) 1.638(18) .
S(46) C(92) 1.662(18) .
S(47) C(93) 1.671(15) .
S(48) C(92) 1.733(17) .
S(48) C(94) 1.78(2) .
S(49) C(93) 1.723(17) .
S(49) C(94) 1.70(2) .
S(50) C(94) 1.62(2) .
S(51) C(95) 1.722(14) .
S(52) C(96) 1.690(16) .
S(53) C(95) 1.731(15) .
S(53) C(97) 1.706(19) .
S(54) C(96) 1.739(16) .
S(54) C(97) 1.70(2) .
S(55) C(97) 1.67(2) .
S(56) C(98) 1.731(16) .
S(57) C(99) 1.684(14) .
S(58) C(98) 1.737(15) .
S(58) C(100) 1.757(19) .
S(59) C(99) 1.726(15) .
S(59) C(100) 1.708(18) .
S(60) C(100) 1.642(18) .
O(1) C(1) 1.325(15) .
O(2) C(17) 1.29(2) .
O(3) C(33) 1.35(2) .
O(4) C(49) 1.343(18) .
N(1) C(7) 1.277(19) .
N(1) C(8) 1.41(2) .
N(2) C(13) 1.34(2) .
N(2) C(16) 1.332(18) .
N(3) C(23) 1.37(2) .
N(3) C(24) 1.40(2) .
N(4) C(29) 1.34(2) .
N(4) C(32) 1.34(2) .
N(5) C(39) 1.21(2) .
N(5) C(40) 1.41(2) .
N(6) C(45) 1.38(2) .
N(6) C(48) 1.29(2) .
N(7) C(55) 1.298(16) .
N(7) C(56) 1.41(2) .
N(8) C(61) 1.38(3) .
N(8) C(64) 1.304(19) .
N(9) C(102) 1.304 .
N(10) C(104) 1.163 .
C(1) C(2) 1.38(2) .
C(1) C(6) 1.37(2) .
C(2) C(3) 1.387(19) .
C(3) C(4) 1.35(3) .
C(4) C(5) 1.41(3) .
C(5) C(6) 1.43(2) .
C(6) C(7) 1.50(3) .
C(8) C(9) 1.40(3) .
C(8) C(13) 1.43(2) .
C(9) C(10) 1.43(3) .
C(10) C(11) 1.35(2) .
C(11) C(12) 1.38(3) .
C(12) C(13) 1.42(2) .
C(12) C(14) 1.48(2) .
C(14) C(15) 1.31(3) .
C(15) C(16) 1.38(3) .
C(17) C(18) 1.44(2) .
C(17) C(22) 1.41(2) .
C(18) C(19) 1.39(2) .
C(19) C(20) 1.41(3) .
C(20) C(21) 1.41(2) .
C(21) C(22) 1.40(2) .
C(22) C(23) 1.36(2) .
C(24) C(25) 1.39(2) .
C(24) C(29) 1.42(2) .
C(25) C(26) 1.41(2) .
C(26) C(27) 1.42(3) .
C(27) C(28) 1.38(2) .
C(28) C(29) 1.40(2) .
C(28) C(30) 1.39(3) .
C(30) C(31) 1.32(3) .
C(31) C(32) 1.36(2) .
C(33) C(34) 1.39(2) .
C(33) C(38) 1.41(2) .
C(34) C(35) 1.36(3) .
C(35) C(36) 1.34(3) .
C(36) C(37) 1.30(2) .
C(37) C(38) 1.44(3) .
C(38) C(39) 1.50(2) .
C(40) C(41) 1.36(2) .
C(40) C(45) 1.38(2) .
C(41) C(42) 1.42(2) .
C(42) C(43) 1.24(2) .
C(43) C(44) 1.43(3) .
C(44) C(45) 1.45(2) .
C(44) C(46) 1.42(3) .
C(46) C(47) 1.35(3) .
C(47) C(48) 1.48(2) .
C(49) C(50) 1.44(2) .
C(49) C(54) 1.40(2) .
C(50) C(51) 1.32(2) .
C(51) C(52) 1.41(3) .
C(52) C(53) 1.34(2) .
C(53) C(54) 1.417(19) .
C(54) C(55) 1.36(2) .
C(56) C(57) 1.36(2) .
C(56) C(61) 1.39(2) .
C(57) C(58) 1.41(3) .
C(58) C(59) 1.33(2) .
C(59) C(60) 1.45(3) .
C(60) C(61) 1.45(3) .
C(60) C(62) 1.37(2) .
C(62) C(63) 1.32(3) .
C(63) C(64) 1.46(2) .
C(65) C(66) 1.39(2) .
C(68) C(69) 1.37(2) .
C(71) C(72) 1.33(2) .
C(74) C(75) 1.41(2) .
C(77) C(78) 1.41(2) .
C(80) C(81) 1.40(2) .
C(83) C(84) 1.35(2) .
C(86) C(87) 1.36(2) .
C(89) C(90) 1.41(2) .
C(92) C(93) 1.47(2) .
C(95) C(96) 1.38(2) .
C(98) C(99) 1.38(2) .
C(101) C(102) 1.252 .
C(103) C(104) 1.345 .
C(103) C(104) 1.345 65502

loop_
_geom_contact_atom_site_label_1
_geom_contact_atom_site_label_2
_geom_contact_distance
_geom_contact_site_symmetry_2
Ni(1) Ni(2) 3.755(2) .
Ni(1) Ni(2) 3.755(2) 66602
Ni(1) S(12) 3.860(5) .
Ni(1) S(12) 3.860(5) 66602
Ni(2) Ni(1) 3.755(2) .
Ni(2) S(22) 3.412(5) .
Ni(2) C(78) 3.69(2) .
Ni(3) Ni(4) 3.777(2) .
Ni(3) S(6) 3.421(5) .
Ni(3) S(26) 3.838(5) 65602
Ni(3) C(68) 3.806(19) .
Ni(4) Ni(3) 3.777(2) .
Ni(4) Ni(3) 3.777(2) 65602
Ni(4) S(16) 3.829(5) .
Ni(4) S(16) 3.829(5) 65602
Ni(5) Ni(8) 3.799(2) .
Ni(5) Ni(8) 3.799(2) 56602
Ni(5) S(52) 3.837(5) .
Ni(5) S(52) 3.837(5) 56602
Ni(5) S(57) 3.825(4) .
Ni(5) S(57) 3.825(4) 56602
Ni(6) Ni(7) 3.812(2) .
Ni(6) Ni(7) 3.812(2) 55602
Ni(6) S(41) 3.900(4) .
Ni(6) S(41) 3.900(4) 55602
Ni(6) S(46) 3.889(5) .
Ni(6) S(46) 3.889(5) 55602
Ni(7) Ni(6) 3.812(2) .
Ni(7) S(37) 3.848(6) 55602
Ni(7) S(56) 3.671(5) .
Ni(7) C(98) 3.754(19) .
Ni(8) Ni(5) 3.799(2) .
Ni(8) S(31) 3.859(4) 56602
Ni(8) S(32) 3.843(5) .
Ni(8) S(42) 3.716(5) .
Ni(8) C(90) 3.804(17) .
S(1) S(6) 3.802(7) .
S(1) S(12) 3.694(7) 66602
S(1) S(31) 3.695(5) 66602
S(1) S(32) 3.748(6) 65501
S(1) S(51) 3.676(6) 65501
S(1) S(56) 3.883(5) 65501
S(1) C(68) 3.855(16) .
S(2) S(7) 3.775(7) .
S(2) S(11) 3.742(7) 66602
S(2) S(31) 3.590(6) .
S(2) S(33) 3.637(5) .
S(2) S(51) 3.657(5) 56602
S(2) S(53) 3.514(6) 56602
S(2) C(71) 3.869(19) 66602
S(2) C(95) 3.753(14) 56602
S(3) S(8) 3.780(7) .
S(3) S(9) 3.822(7) .
S(3) S(14) 3.731(7) 66602
S(3) C(68) 3.88(2) .
S(3) C(70) 3.565(17) .
S(4) S(9) 3.837(7) .
S(4) S(13) 3.675(7) 66602
S(4) S(33) 3.586(6) .
S(4) S(53) 3.563(5) 56602
S(4) C(71) 3.872(16) 66602
S(4) C(73) 3.79(2) 66602
S(5) S(10) 3.740(10) .
S(5) S(15) 3.665(11) 66602
S(5) C(20) 3.75(2) 55601
S(5) C(62) 3.530(16) 65601
S(5) C(63) 3.513(18) 65601
S(6) Ni(3) 3.421(5) .
S(6) S(1) 3.802(7) .
S(6) S(22) 3.884(6) .
S(6) S(41) 3.836(5) 65501
S(6) S(51) 3.517(5) 65501
S(6) S(56) 3.843(6) 65501
S(7) S(2) 3.775(7) .
S(7) S(22) 3.900(7) .
S(7) S(31) 3.705(5) .
S(7) S(33) 3.618(6) .
S(7) S(57) 3.676(6) .
S(7) S(59) 3.477(5) .
S(7) C(66) 3.85(2) .
S(7) C(83) 3.877(14) .
S(8) S(3) 3.780(7) .
S(8) S(46) 3.889(5) 65501
S(8) S(56) 3.719(5) 65501
S(8) C(74) 3.627(19) .
S(8) C(75) 3.51(2) .
S(9) S(3) 3.822(7) .
S(9) S(4) 3.837(7) .
S(9) S(33) 3.886(5) .
S(9) S(59) 3.718(6) .
S(9) C(67) 3.63(2) .
S(10) S(5) 3.740(10) .
S(10) S(19) 3.612(9) .
S(10) C(46) 3.839(19) 55601
S(10) C(51) 3.615(18) 65602
S(10) C(52) 3.80(2) 65602
S(10) C(59) 3.65(2) 65601
S(10) C(62) 3.88(2) 65601
S(11) S(2) 3.742(7) 66602
S(11) S(51) 3.676(6) 65501
S(11) S(53) 3.435(5) 65501
S(11) C(77) 3.516(17) .
S(11) C(78) 3.556(18) .
S(12) Ni(1) 3.860(5) .
S(12) S(1) 3.694(7) 66602
S(12) S(31) 3.525(6) .
S(12) S(32) 3.687(5) 56602
S(12) S(52) 3.842(6) .
S(12) S(57) 3.552(5) .
S(13) S(4) 3.675(7) 66602
S(13) S(25) 3.709(10) .
S(13) S(53) 3.665(6) 65501
S(13) C(10) 3.53(2) .
S(13) C(11) 3.46(2) .
S(13) C(79) 3.54(2) .
S(14) S(3) 3.731(7) 66602
S(14) S(32) 3.653(6) 56602
S(14) S(34) 3.879(5) 56602
S(14) S(52) 3.764(6) .
S(14) C(65) 3.90(2) 66602
S(14) C(67) 3.860(18) 66602
S(15) S(5) 3.665(11) 66602
S(15) N(9) 3.833 .
S(15) C(9) 3.89(2) .
S(15) C(10) 3.66(2) .
S(15) C(101) 3.692 .
S(15) C(102) 3.652 .
S(16) Ni(4) 3.829(5) .
S(16) S(26) 3.777(6) .
S(16) S(36) 3.605(6) 65602
S(16) S(37) 3.683(5) 65501
S(16) S(41) 3.606(5) 65501
S(16) S(46) 3.791(6) 65501
S(17) S(27) 3.746(7) .
S(17) S(47) 3.708(6) .
S(17) S(49) 3.759(6) .
S(17) S(59) 3.744(6) .
S(17) C(68) 3.560(18) .
S(17) C(69) 3.588(17) .
S(18) S(28) 3.808(7) .
S(18) S(37) 3.508(6) 65501
S(18) S(39) 3.611(5) 65501
S(18) S(46) 3.536(6) 65501
S(18) S(48) 3.803(7) 65501
S(18) C(82) 3.78(2) .
S(18) C(87) 3.725(15) 65501
S(19) S(10) 3.612(9) .
S(19) S(29) 3.746(8) .
S(19) C(70) 3.598(17) .
S(20) S(30) 3.856(11) .
S(20) C(26) 3.683(17) 65602
S(20) C(50) 3.69(2) 65602
S(20) C(51) 3.74(2) 65602
S(21) S(27) 3.793(7) 65602
S(21) S(41) 3.879(6) 65501
S(21) S(43) 3.840(6) 65501
S(21) C(81) 3.79(2) 65602
S(22) Ni(2) 3.412(5) .
S(22) S(6) 3.884(6) .
S(22) S(7) 3.900(7) .
S(22) S(26) 3.820(7) 65602
S(22) S(42) 3.633(6) .
S(22) S(47) 3.597(5) .
S(22) S(57) 3.672(5) .
S(23) S(28) 3.792(7) 65602
S(23) S(29) 3.847(7) 65602
S(23) C(14) 3.41(2) .
S(23) C(82) 3.67(2) 65602
S(24) S(28) 3.809(7) 65602
S(24) S(42) 3.483(5) .
S(24) S(44) 3.574(6) .
S(24) S(52) 3.680(5) .
S(24) C(71) 3.592(17) .
S(24) C(72) 3.551(18) .
S(25) S(13) 3.709(10) .
S(25) C(12) 3.77(2) .
S(25) C(31) 3.64(2) .
S(25) C(32) 3.69(2) .
S(25) C(73) 3.75(2) .
S(26) Ni(3) 3.838(5) 65602
S(26) S(16) 3.777(6) .
S(26) S(22) 3.820(7) 65602
S(26) S(36) 3.757(5) 65602
S(26) S(37) 3.606(6) 65501
S(26) S(42) 3.735(5) 65602
S(26) S(47) 3.630(6) 65602
S(26) C(78) 3.884(16) 65602
S(27) S(17) 3.746(7) .
S(27) S(21) 3.793(7) 65602
S(27) S(36) 3.733(6) .
S(27) S(47) 3.757(5) .
S(27) S(49) 3.659(6) .
S(27) C(75) 3.85(2) .
S(28) S(18) 3.808(7) .
S(28) S(23) 3.792(7) 65602
S(28) S(24) 3.809(7) 65602
S(28) S(37) 3.675(5) 65501
S(28) S(39) 3.629(6) 65501
S(28) S(42) 3.742(6) 65602
S(28) S(44) 3.832(5) 65602
S(28) C(77) 3.882(18) 65602
S(28) C(78) 3.90(2) 65602
S(28) C(79) 3.71(2) 65602
S(29) S(19) 3.746(8) .
S(29) S(23) 3.847(7) 65602
S(29) S(49) 3.867(5) .
S(29) C(76) 3.81(2) .
S(30) S(20) 3.856(11) .
S(30) C(15) 3.70(2) 65602
S(30) C(16) 3.604(18) 65602
S(30) C(27) 3.63(2) 65602
S(30) C(28) 3.387(18) 65602
S(30) C(29) 3.589(17) 65602
S(30) C(30) 3.653(19) 65602
S(31) Ni(8) 3.859(4) 56602
S(31) S(1) 3.695(5) 66602
S(31) S(2) 3.590(6) .
S(31) S(7) 3.705(5) .
S(31) S(12) 3.525(6) .
S(31) S(51) 3.853(6) 56602
S(31) S(57) 3.770(7) .
S(31) C(95) 3.895(19) 56602
S(32) Ni(8) 3.843(5) .
S(32) S(1) 3.748(6) 45501
S(32) S(12) 3.687(5) 56602
S(32) S(14) 3.653(6) 56602
S(32) S(52) 3.802(7) 56602
S(32) S(56) 3.813(7) .
S(33) S(2) 3.637(5) .
S(33) S(4) 3.586(6) .
S(33) S(7) 3.618(6) .
S(33) S(9) 3.886(5) .
S(33) S(53) 3.890(7) 56602
S(33) S(54) 3.760(6) 56602
S(33) S(59) 3.808(7) .
S(33) C(66) 3.848(16) .
S(33) C(97) 3.67(2) 56602
S(34) S(14) 3.879(5) 56602
S(34) S(54) 3.881(7) 56602
S(34) S(58) 3.870(7) .
S(34) C(63) 3.772(17) 55601
S(34) C(100) 3.742(19) .
S(35) S(55) 3.864(11) 56602
S(35) S(60) 3.878(11) .
S(35) C(43) 3.66(2) 55601
S(35) C(44) 3.322(19) 55601
S(35) C(45) 3.637(16) 55601
S(35) C(46) 3.606(16) 55601
S(35) C(64) 3.706(19) 55601
S(36) S(16) 3.605(6) 65602
S(36) S(26) 3.757(5) 65602
S(36) S(27) 3.733(6) .
S(36) S(41) 3.779(7) 55602
S(36) S(47) 3.820(7) .
S(36) C(93) 3.82(2) .
S(37) Ni(7) 3.848(6) 55602
S(37) S(16) 3.683(5) 45501
S(37) S(18) 3.508(6) 45501
S(37) S(26) 3.606(6) 45501
S(37) S(28) 3.675(5) 45501
S(37) S(42) 3.809(7) 55602
S(37) S(46) 3.860(7) .
S(37) C(80) 3.848(17) 45501
S(38) S(43) 3.781(8) 55602
S(38) S(48) 3.731(7) .
S(38) S(49) 3.767(8) .
S(38) C(94) 3.45(2) .
S(39) S(18) 3.611(5) 45501
S(39) S(28) 3.629(6) 45501
S(39) S(44) 3.793(7) 55602
S(39) S(48) 3.838(7) .
S(39) C(91) 3.799(19) 55602
S(40) S(45) 3.884(10) 55602
S(40) S(50) 3.632(11) .
S(40) C(14) 3.47(2) 65602
S(40) C(15) 3.59(2) 65602
S(40) C(27) 3.879(19) 55602
S(40) C(36) 3.672(19) 55602
S(41) Ni(6) 3.900(4) .
S(41) S(6) 3.836(5) 45501
S(41) S(16) 3.606(5) 45501
S(41) S(21) 3.879(6) 45501
S(41) S(36) 3.779(7) 55602
S(41) C(86) 3.87(2) 55602
S(42) Ni(8) 3.716(5) .
S(42) S(22) 3.633(6) .
S(42) S(24) 3.483(5) .
S(42) S(26) 3.735(5) 65602
S(42) S(28) 3.742(6) 65602
S(42) S(37) 3.809(7) 55602
S(42) S(57) 3.889(7) .
S(42) C(78) 3.761(16) .
S(43) S(21) 3.840(6) 45501
S(43) S(38) 3.781(8) 55602
S(43) S(51) 3.878(7) .
S(43) C(88) 3.70(2) 55602
S(43) C(95) 3.835(18) .
S(44) S(24) 3.574(6) .
S(44) S(28) 3.832(5) 65602
S(44) S(39) 3.793(7) 55602
S(44) S(52) 3.874(7) .
S(44) C(96) 3.612(18) .
S(45) S(40) 3.884(10) 55602
S(45) S(53) 3.828(8) .
S(45) C(3) 3.651(17) 56502
S(45) C(4) 3.79(2) 56502
S(45) C(11) 3.74(2) 45501
S(45) C(30) 3.78(2) .
S(45) C(97) 3.59(2) .
S(46) Ni(6) 3.889(5) .
S(46) S(8) 3.889(5) 45501
S(46) S(16) 3.791(6) 45501
S(46) S(18) 3.536(6) 45501
S(46) S(37) 3.860(7) .
S(46) C(74) 3.888(16) 45501
S(47) S(17) 3.708(6) .
S(47) S(22) 3.597(5) .
S(47) S(26) 3.630(6) 65602
S(47) S(27) 3.757(5) .
S(47) S(36) 3.820(7) .
S(47) C(98) 3.793(17) .
S(47) C(99) 3.704(17) .
S(48) S(18) 3.803(7) 45501
S(48) S(38) 3.731(7) .
S(48) S(39) 3.838(7) .
S(48) C(58) 3.74(2) 55601
S(48) C(59) 3.78(2) 55601
S(48) C(86) 3.89(2) .
S(48) C(88) 3.64(2) .
S(49) S(17) 3.759(6) .
S(49) S(27) 3.659(6) .
S(49) S(29) 3.867(5) .
S(49) S(38) 3.767(8) .
S(49) S(60) 3.730(10) .
S(49) C(100) 3.834(19) .
S(50) S(40) 3.632(11) .
S(50) C(35) 3.891(19) 55602
S(50) C(57) 3.79(2) 55601
S(50) C(58) 3.61(2) 55601
S(51) S(1) 3.676(6) 45501
S(51) S(2) 3.657(5) 56602
S(51) S(6) 3.517(5) 45501
S(51) S(11) 3.676(6) 45501
S(51) S(31) 3.853(6) 56602
S(51) S(43) 3.878(7) .
S(51) C(89) 3.599(18) .
S(52) Ni(5) 3.837(5) .
S(52) S(12) 3.842(6) .
S(52) S(14) 3.764(6) .
S(52) S(24) 3.680(5) .
S(52) S(32) 3.802(7) 56602
S(52) S(44) 3.874(7) .
S(52) C(83) 3.872(15) 56602
S(52) C(84) 3.827(17) 56602
S(53) S(2) 3.514(6) 56602
S(53) S(4) 3.563(5) 56602
S(53) S(11) 3.435(5) 45501
S(53) S(13) 3.665(6) 45501
S(53) S(33) 3.890(7) 56602
S(53) S(45) 3.828(8) .
S(53) C(71) 3.801(15) 45501
S(53) C(91) 3.759(18) .
S(54) S(33) 3.760(6) 56602
S(54) S(34) 3.881(7) 56602
S(54) C(85) 3.62(2) 56602
S(54) C(101) 3.756 .
S(55) S(35) 3.864(11) 56602
S(55) C(2) 3.621(19) 56502
S(55) C(3) 3.72(2) 56502
S(55) C(42) 3.635(16) 56502
S(55) C(101) 3.731 .
S(56) Ni(7) 3.671(5) .
S(56) S(1) 3.883(5) 45501
S(56) S(6) 3.843(6) 45501
S(56) S(8) 3.719(5) 45501
S(56) S(32) 3.813(7) .
S(57) Ni(5) 3.825(4) .
S(57) S(7) 3.676(6) .
S(57) S(12) 3.552(5) .
S(57) S(22) 3.672(5) .
S(57) S(31) 3.770(7) .
S(57) S(42) 3.889(7) .
S(57) C(83) 3.852(19) .
S(58) S(34) 3.870(7) .
S(58) C(62) 3.65(2) 55601
S(58) C(92) 3.56(2) .
S(58) C(93) 3.744(18) .
S(59) S(7) 3.477(5) .
S(59) S(9) 3.718(6) .
S(59) S(17) 3.744(6) .
S(59) S(33) 3.808(7) .
S(59) C(69) 3.804(15) .
S(59) C(85) 3.80(2) .
S(60) S(35) 3.878(11) .
S(60) S(49) 3.730(10) .
S(60) C(47) 3.65(2) 55601
S(60) C(48) 3.74(2) 55601
S(60) C(60) 3.591(19) 55601
S(60) C(61) 3.87(2) 55601
S(60) C(62) 3.868(18) 55601
O(1) C(41) 3.49(2) .
O(1) C(42) 3.45(2) .
O(2) C(5) 3.88(2) 66502
O(2) C(7) 3.55(2) 66502
O(2) C(9) 3.65(2) 66502
O(3) C(53) 3.69(2) 55502
O(3) C(55) 3.43(2) 55502
O(3) C(57) 3.881(18) 55502
O(4) N(10) 3.397 .
O(4) C(25) 3.47(2) .
O(4) C(26) 3.44(2) .
O(4) C(104) 3.509 .
O(5) N(9) 3.820 .
O(5) N(9) 3.820 56502
O(5) C(1) 3.557 .
O(5) C(1) 3.557 56502
O(5) C(2) 3.456 .
O(5) C(2) 3.456 56502
O(5) C(3) 3.559 .
O(5) C(3) 3.559 56502
O(5) C(4) 3.838 .
O(5) C(4) 3.838 56502
O(5) C(6) 3.796 .
O(5) C(6) 3.796 56502
O(6) N(10) 3.241 .
O(6) C(34) 3.801 65501
O(6) C(103) 3.844 .
O(6) C(104) 3.264 .
N(1) N(9) 3.757 .
N(1) C(7) 3.52(2) 66502
N(3) C(41) 3.56(2) .
N(3) C(42) 3.77(2) .
N(5) C(25) 3.58(2) .
N(5) C(26) 3.75(2) .
N(6) N(10) 3.537 .
N(6) C(104) 3.822 .
N(7) C(55) 3.55(2) 55502
N(9) S(15) 3.833 .
N(9) O(5) 3.820 .
N(9) N(1) 3.757 .
N(9) C(6) 3.799 .
N(9) C(7) 3.328 .
N(9) C(18) 3.559 66502
N(9) C(31) 3.892 .
N(9) C(32) 3.390 .
N(10) O(4) 3.397 .
N(10) O(6) 3.241 .
N(10) N(6) 3.537 .
N(10) C(21) 3.461 .
N(10) C(23) 3.279 .
N(10) C(25) 3.646 .
N(10) C(40) 3.827 .
N(10) C(44) 3.565 .
N(10) C(45) 3.340 .
N(10) C(46) 3.842 .
N(10) C(48) 3.805 .
N(10) C(49) 3.672 .
N(10) C(50) 3.623 .
C(1) O(5) 3.557 .
C(1) C(9) 3.57(2) 66502
C(1) C(10) 3.77(2) 66502
C(2) S(55) 3.621(19) 56502
C(2) O(5) 3.456 .
C(2) C(10) 3.68(2) 66502
C(2) C(41) 3.90(2) .
C(2) C(42) 3.71(2) .
C(3) S(45) 3.651(17) 56502
C(3) S(55) 3.72(2) 56502
C(3) O(5) 3.559 .
C(3) C(10) 3.64(2) 66502
C(3) C(11) 3.60(2) 66502
C(3) C(31) 3.89(2) 56502
C(4) S(45) 3.79(2) 56502
C(4) O(5) 3.838 .
C(4) C(10) 3.63(3) 66502
C(4) C(11) 3.34(2) 66502
C(4) C(12) 3.58(2) 66502
C(5) O(2) 3.88(2) 66502
C(5) C(8) 3.52(2) 66502
C(5) C(9) 3.60(2) 66502
C(5) C(10) 3.75(3) 66502
C(5) C(11) 3.73(2) 66502
C(5) C(12) 3.72(2) 66502
C(5) C(13) 3.58(2) 66502
C(5) C(36) 3.84(2) 56502
C(5) C(37) 3.83(2) 56502
C(6) O(5) 3.796 .
C(6) N(9) 3.799 .
C(6) C(8) 3.55(2) 66502
C(6) C(9) 3.29(2) 66502
C(6) C(10) 3.75(3) 66502
C(7) O(2) 3.55(2) 66502
C(7) N(1) 3.52(2) 66502
C(7) N(9) 3.328 .
C(7) C(7) 3.40(2) 66502
C(7) C(8) 3.62(2) 66502
C(7) C(9) 3.68(3) 66502
C(8) C(5) 3.52(2) 66502
C(8) C(6) 3.55(2) 66502
C(8) C(7) 3.62(2) 66502
C(9) S(15) 3.89(2) .
C(9) O(2) 3.65(2) 66502
C(9) C(1) 3.57(2) 66502
C(9) C(5) 3.60(2) 66502
C(9) C(6) 3.29(2) 66502
C(9) C(7) 3.68(3) 66502
C(9) C(18) 3.84(2) 66502
C(10) S(13) 3.53(2) .
C(10) S(15) 3.66(2) .
C(10) C(1) 3.77(2) 66502
C(10) C(2) 3.68(2) 66502
C(10) C(3) 3.64(2) 66502
C(10) C(4) 3.63(3) 66502
C(10) C(5) 3.75(3) 66502
C(10) C(6) 3.75(3) 66502
C(11) S(13) 3.46(2) .
C(11) S(45) 3.74(2) 65501
C(11) C(3) 3.60(2) 66502
C(11) C(4) 3.34(2) 66502
C(11) C(5) 3.73(2) 66502
C(12) S(25) 3.77(2) .
C(12) C(4) 3.58(2) 66502
C(12) C(5) 3.72(2) 66502
C(13) C(5) 3.58(2) 66502
C(14) S(23) 3.41(2) .
C(14) S(40) 3.47(2) 65602
C(15) S(30) 3.70(2) 65602
C(15) S(40) 3.59(2) 65602
C(15) C(36) 3.85(2) 65501
C(16) S(30) 3.604(18) 65602
C(16) C(35) 3.76(2) 65501
C(16) C(36) 3.82(2) 65501
C(17) C(35) 3.82(2) 65501
C(17) C(36) 3.84(2) 65501
C(18) N(9) 3.559 66502
C(18) C(9) 3.84(2) 66502
C(18) C(36) 3.71(2) 65501
C(18) C(37) 3.68(2) 65501
C(19) C(33) 3.73(2) 65501
C(19) C(38) 3.66(2) 65501
C(19) C(63) 3.84(3) 65501
C(19) C(64) 3.66(2) 65501
C(20) S(5) 3.75(2) 55401
C(20) C(33) 3.71(2) 65501
C(20) C(34) 3.77(3) 65501
C(20) C(52) 3.87(3) 65502
C(20) C(53) 3.80(3) 65502
C(20) C(63) 3.74(3) 65501
C(20) C(64) 3.74(2) 65501
C(21) N(10) 3.461 .
C(21) C(34) 3.82(2) 65501
C(21) C(42) 3.76(2) .
C(21) C(43) 3.43(2) .
C(21) C(53) 3.89(2) 65502
C(22) C(35) 3.86(2) 65501
C(22) C(42) 3.44(2) .
C(22) C(43) 3.60(2) .
C(23) N(10) 3.279 .
C(23) C(41) 3.44(2) .
C(23) C(42) 3.30(2) .
C(23) C(43) 3.71(2) .
C(24) C(41) 3.66(2) .
C(25) O(4) 3.47(2) .
C(25) N(5) 3.58(2) .
C(25) N(10) 3.646 .
C(25) C(39) 3.41(2) .
C(25) C(40) 3.63(2) .
C(25) C(41) 3.70(2) .
C(26) S(20) 3.683(17) 65602
C(26) O(4) 3.44(2) .
C(26) N(5) 3.75(2) .
C(26) C(37) 3.76(2) .
C(26) C(38) 3.52(2) .
C(26) C(39) 3.28(2) .
C(26) C(50) 3.82(2) .
C(27) S(30) 3.63(2) 65602
C(27) S(40) 3.879(19) 55602
C(27) C(37) 3.43(2) .
C(27) C(38) 3.76(3) .
C(27) C(39) 3.82(3) .
C(28) S(30) 3.387(18) 65602
C(29) S(30) 3.589(17) 65602
C(30) S(30) 3.653(19) 65602
C(30) S(45) 3.78(2) .
C(31) S(25) 3.64(2) .
C(31) N(9) 3.892 .
C(31) C(3) 3.89(2) 56502
C(32) S(25) 3.69(2) .
C(32) N(9) 3.390 .
C(33) C(19) 3.73(2) 45501
C(33) C(20) 3.71(2) 45501
C(34) O(6) 3.801 45501
C(34) C(20) 3.77(3) 45501
C(34) C(21) 3.82(2) 45501
C(34) C(57) 3.84(2) 55502
C(35) S(50) 3.891(19) 55602
C(35) C(16) 3.76(2) 45501
C(35) C(17) 3.82(2) 45501
C(35) C(22) 3.86(2) 45501
C(36) S(40) 3.672(19) 55602
C(36) C(5) 3.84(2) 56502
C(36) C(15) 3.85(2) 45501
C(36) C(16) 3.82(2) 45501
C(36) C(17) 3.84(2) 45501
C(36) C(18) 3.71(2) 45501
C(37) C(5) 3.83(2) 56502
C(37) C(18) 3.68(2) 45501
C(37) C(26) 3.76(2) .
C(37) C(27) 3.43(2) .
C(38) C(19) 3.66(2) 45501
C(38) C(26) 3.52(2) .
C(38) C(27) 3.76(3) .
C(39) C(25) 3.41(2) .
C(39) C(26) 3.28(2) .
C(39) C(27) 3.82(3) .
C(40) N(10) 3.827 .
C(40) C(25) 3.63(2) .
C(41) O(1) 3.49(2) .
C(41) N(3) 3.56(2) .
C(41) C(2) 3.90(2) .
C(41) C(23) 3.44(2) .
C(41) C(24) 3.66(2) .
C(41) C(25) 3.70(2) .
C(42) S(55) 3.635(16) 56502
C(42) O(1) 3.45(2) .
C(42) N(3) 3.77(2) .
C(42) C(2) 3.71(2) .
C(42) C(21) 3.76(2) .
C(42) C(22) 3.44(2) .
C(42) C(23) 3.30(2) .
C(43) S(35) 3.66(2) 55401
C(43) C(21) 3.43(2) .
C(43) C(22) 3.60(2) .
C(43) C(23) 3.71(2) .
C(44) S(35) 3.322(19) 55401
C(44) N(10) 3.565 .
C(45) S(35) 3.637(16) 55401
C(45) N(10) 3.340 .
C(46) S(10) 3.839(19) 55401
C(46) S(35) 3.606(16) 55401
C(46) N(10) 3.842 .
C(47) S(60) 3.65(2) 55401
C(48) S(60) 3.74(2) 55401
C(48) N(10) 3.805 .
C(48) C(104) 3.792 .
C(49) N(10) 3.672 .
C(49) C(57) 3.70(2) 55502
C(49) C(58) 3.79(2) 55502
C(49) C(103) 3.577 .
C(49) C(104) 3.372 .
C(50) S(20) 3.69(2) 65602
C(50) N(10) 3.623 .
C(50) C(26) 3.82(2) .
C(50) C(58) 3.62(2) 55502
C(50) C(103) 3.461 .
C(50) C(104) 3.268 .
C(51) S(10) 3.615(18) 65602
C(51) S(20) 3.74(2) 65602
C(51) C(58) 3.54(2) 55502
C(51) C(59) 3.58(2) 55502
C(51) C(103) 3.677 .
C(51) C(104) 3.897 .
C(52) S(10) 3.80(2) 65602
C(52) C(20) 3.87(3) 65502
C(52) C(58) 3.64(2) 55502
C(52) C(59) 3.44(2) 55502
C(52) C(60) 3.54(2) 55502
C(52) C(61) 3.90(2) 55502
C(52) C(104) 3.769 65502
C(53) O(3) 3.69(2) 55502
C(53) C(20) 3.80(3) 65502
C(53) C(21) 3.89(2) 65502
C(53) C(56) 3.44(2) 55502
C(53) C(57) 3.56(2) 55502
C(53) C(58) 3.70(3) 55502
C(53) C(59) 3.79(2) 55502
C(53) C(60) 3.67(2) 55502
C(53) C(61) 3.50(2) 55502
C(53) C(104) 3.899 65502
C(54) C(56) 3.57(2) 55502
C(54) C(57) 3.45(2) 55502
C(54) C(58) 3.86(2) 55502
C(54) C(103) 3.886 .
C(55) O(3) 3.43(2) 55502
C(55) N(7) 3.55(2) 55502
C(55) C(55) 3.38(2) 55502
C(55) C(56) 3.69(2) 55502
C(55) C(57) 3.86(2) 55502
C(56) C(53) 3.44(2) 55502
C(56) C(54) 3.57(2) 55502
C(56) C(55) 3.69(2) 55502
C(57) S(50) 3.79(2) 55401
C(57) O(3) 3.881(18) 55502
C(57) C(34) 3.84(2) 55502
C(57) C(49) 3.70(2) 55502
C(57) C(53) 3.56(2) 55502
C(57) C(54) 3.45(2) 55502
C(57) C(55) 3.86(2) 55502
C(58) S(48) 3.74(2) 55401
C(58) S(50) 3.61(2) 55401
C(58) C(49) 3.79(2) 55502
C(58) C(50) 3.62(2) 55502
C(58) C(51) 3.54(2) 55502
C(58) C(52) 3.64(2) 55502
C(58) C(53) 3.70(3) 55502
C(58) C(54) 3.86(2) 55502
C(59) S(10) 3.65(2) 45401
C(59) S(48) 3.78(2) 55401
C(59) C(51) 3.58(2) 55502
C(59) C(52) 3.44(2) 55502
C(59) C(53) 3.79(2) 55502
C(60) S(60) 3.591(19) 55401
C(60) C(52) 3.54(2) 55502
C(60) C(53) 3.67(2) 55502
C(61) S(60) 3.87(2) 55401
C(61) C(52) 3.90(2) 55502
C(61) C(53) 3.50(2) 55502
C(62) S(5) 3.530(16) 45401
C(62) S(10) 3.88(2) 45401
C(62) S(58) 3.65(2) 55401
C(62) S(60) 3.868(18) 55401
C(63) S(5) 3.513(18) 45401
C(63) S(34) 3.772(17) 55401
C(63) C(19) 3.84(3) 45501
C(63) C(20) 3.74(3) 45501
C(64) S(35) 3.706(19) 55401
C(64) C(19) 3.66(2) 45501
C(64) C(20) 3.74(2) 45501
C(65) S(14) 3.90(2) 66602
C(65) C(68) 3.75(2) .
C(65) C(69) 3.56(2) .
C(65) C(72) 3.71(2) 66602
C(66) S(7) 3.85(2) .
C(66) S(33) 3.848(16) .
C(66) C(69) 3.81(2) .
C(66) C(71) 3.65(2) 66602
C(66) C(72) 3.59(2) 66602
C(67) S(9) 3.63(2) .
C(67) S(14) 3.860(18) 66602
C(67) C(70) 3.77(2) .
C(67) C(73) 3.73(3) 66602
C(68) Ni(3) 3.806(19) .
C(68) S(1) 3.855(16) .
C(68) S(3) 3.88(2) .
C(68) S(17) 3.560(18) .
C(68) C(65) 3.75(2) .
C(69) S(17) 3.588(17) .
C(69) S(59) 3.804(15) .
C(69) C(65) 3.56(2) .
C(69) C(66) 3.81(2) .
C(70) S(3) 3.565(17) .
C(70) S(19) 3.598(17) .
C(70) C(67) 3.77(2) .
C(70) C(75) 3.77(2) .
C(71) S(2) 3.869(19) 66602
C(71) S(4) 3.872(16) 66602
C(71) S(24) 3.592(17) .
C(71) S(53) 3.801(15) 65501
C(71) C(66) 3.65(2) 66602
C(71) C(79) 3.63(3) .
C(72) S(24) 3.551(18) .
C(72) C(65) 3.71(2) 66602
C(72) C(66) 3.59(2) 66602
C(73) S(4) 3.79(2) 66602
C(73) S(25) 3.75(2) .
C(73) C(67) 3.73(3) 66602
C(74) S(8) 3.627(19) .
C(74) S(46) 3.888(16) 65501
C(74) C(80) 3.75(2) .
C(74) C(81) 3.62(2) .
C(75) S(8) 3.51(2) .
C(75) S(27) 3.85(2) .
C(75) C(70) 3.77(2) .
C(75) C(81) 3.74(2) .
C(76) S(29) 3.81(2) .
C(76) C(82) 3.77(3) .
C(77) S(11) 3.516(17) .
C(77) S(28) 3.882(18) 65602
C(77) C(80) 3.54(2) 65602
C(77) C(81) 3.77(2) 65602
C(78) Ni(2) 3.69(2) .
C(78) S(11) 3.556(18) .
C(78) S(26) 3.884(16) 65602
C(78) S(28) 3.90(2) 65602
C(78) S(42) 3.761(16) .
C(78) C(80) 3.79(2) 65602
C(79) S(13) 3.54(2) .
C(79) S(28) 3.71(2) 65602
C(79) C(71) 3.63(3) .
C(80) S(37) 3.848(17) 65501
C(80) C(74) 3.75(2) .
C(80) C(77) 3.54(2) 65602
C(80) C(78) 3.79(2) 65602
C(81) S(21) 3.79(2) 65602
C(81) C(74) 3.62(2) .
C(81) C(75) 3.74(2) .
C(81) C(77) 3.77(2) 65602
C(82) S(18) 3.78(2) .
C(82) S(23) 3.67(2) 65602
C(82) C(76) 3.77(3) .
C(83) S(7) 3.877(14) .
C(83) S(52) 3.872(14) 56602
C(83) S(57) 3.852(19) .
C(83) C(95) 3.89(2) 56602
C(83) C(96) 3.56(2) 56602
C(83) C(99) 3.75(2) .
C(84) S(52) 3.827(17) 56602
C(84) C(96) 3.85(2) 56602
C(84) C(98) 3.86(2) .
C(84) C(99) 3.57(2) .
C(85) S(54) 3.62(2) 56602
C(85) S(59) 3.80(2) .
C(85) C(97) 3.89(3) 56602
C(85) C(100) 3.82(3) .
C(86) S(41) 3.87(2) 55602
C(86) S(48) 3.89(2) .
C(86) C(89) 3.76(2) 55602
C(86) C(92) 3.56(2) .
C(86) C(93) 3.84(2) .
C(87) S(18) 3.725(15) 45501
C(87) C(89) 3.60(2) 55602
C(87) C(90) 3.78(2) 55602
C(87) C(92) 3.84(2) .
C(88) S(43) 3.70(2) 55602
C(88) S(48) 3.64(2) .
C(88) C(91) 3.79(3) 55602
C(88) C(94) 3.77(3) .
C(89) S(51) 3.599(18) .
C(89) C(86) 3.76(2) 55602
C(89) C(87) 3.60(2) 55602
C(90) Ni(8) 3.804(17) .
C(90) C(87) 3.78(2) 55602
C(91) S(39) 3.799(19) 55602
C(91) S(53) 3.759(18) .
C(91) C(88) 3.79(3) 55602
C(91) C(95) 3.63(2) .
C(91) C(96) 3.84(3) .
C(92) S(58) 3.56(2) .
C(92) C(86) 3.56(2) .
C(92) C(87) 3.84(2) .
C(93) S(36) 3.82(2) .
C(93) S(58) 3.744(18) .
C(93) C(86) 3.84(2) .
C(93) C(100) 3.76(3) .
C(94) S(38) 3.45(2) .
C(94) C(88) 3.77(3) .
C(95) S(2) 3.753(14) 56602
C(95) S(31) 3.895(19) 56602
C(95) S(43) 3.835(18) .
C(95) C(83) 3.89(2) 56602
C(95) C(91) 3.63(2) .
C(96) S(44) 3.612(18) .
C(96) C(83) 3.56(2) 56602
C(96) C(84) 3.85(2) 56602
C(96) C(91) 3.84(3) .
C(97) S(33) 3.67(2) 56602
C(97) S(45) 3.59(2) .
C(97) C(85) 3.89(3) 56602
C(98) Ni(7) 3.754(19) .
C(98) S(47) 3.793(17) .
C(98) C(84) 3.86(2) .
C(99) S(47) 3.704(17) .
C(99) C(83) 3.75(2) .
C(99) C(84) 3.57(2) .
C(100) S(34) 3.742(19) .
C(100) S(49) 3.834(19) .
C(100) C(85) 3.82(3) .
C(100) C(93) 3.76(3) .
C(101) S(15) 3.692 .
C(101) S(54) 3.756 .
C(101) S(55) 3.731 .
C(102) S(15) 3.652 .
C(103) O(6) 3.844 .
C(103) O(6) 3.844 65502
C(103) C(49) 3.577 .
C(103) C(49) 3.577 65502
C(103) C(50) 3.461 .
C(103) C(50) 3.461 65502
C(103) C(51) 3.677 .
C(103) C(51) 3.677 65502
C(103) C(54) 3.886 .
C(103) C(54) 3.886 65502
C(104) O(4) 3.509 .
C(104) O(6) 3.264 .
C(104) N(6) 3.822 .
C(104) C(48) 3.792 .
C(104) C(49) 3.372 .
C(104) C(50) 3.268 .
C(104) C(51) 3.897 .
C(104) C(52) 3.769 65502
C(104) C(53) 3.899 65502

loop_
_geom_torsion_atom_site_label_1
_geom_torsion_atom_site_label_2
_geom_torsion_atom_site_label_3
_geom_torsion_atom_site_label_4
_geom_torsion
_geom_torsion_site_symmetry_1
_geom_torsion_site_symmetry_3
_geom_torsion_site_symmetry_4
S(1) Ni(1) S(2) C(66) 0.6(7) . . .
S(2) Ni(1) S(1) C(65) 0.5(7) . . .
S(1) Ni(1) S(2) C(66) 179.4(7) . 66602 66602
S(2) Ni(1) S(1) C(65) -179.5(7) 66602 . .
S(1) Ni(1) S(2) C(66) -179.4(7) 66602 . .
S(2) Ni(1) S(1) C(65) 179.5(7) . 66602 66602
S(1) Ni(1) S(2) C(66) -0.6(7) 66602 66602 66602
S(2) Ni(1) S(1) C(65) -0.5(7) 66602 66602 66602
S(6) Ni(2) S(7) C(69) 0.9(6) . . .
S(7) Ni(2) S(6) C(68) -2.2(6) . . .
S(6) Ni(2) S(11) C(71) -179.2(6) . . .
S(11) Ni(2) S(6) C(68) 177.9(6) . . .
S(6) Ni(2) S(12) C(72) 123(21) . . .
S(12) Ni(2) S(6) C(68) 55(22) . . .
S(7) Ni(2) S(11) C(71) 175(26) . . .
S(11) Ni(2) S(7) C(69) 7(27) . . .
S(7) Ni(2) S(12) C(72) -179.5(6) . . .
S(12) Ni(2) S(7) C(69) -178.7(6) . . .
S(11) Ni(2) S(12) C(72) 0.5(6) . . .
S(12) Ni(2) S(11) C(71) 0.4(6) . . .
S(16) Ni(3) S(17) C(75) 0.8(7) . . .
S(17) Ni(3) S(16) C(74) -0.6(7) . . .
S(16) Ni(3) S(21) C(77) 178.7(6) . . .
S(21) Ni(3) S(16) C(74) -179.9(3) . . .
S(16) Ni(3) S(22) C(78) 142(8) . . .
S(22) Ni(3) S(16) C(74) 40(8) . . .
S(17) Ni(3) S(21) C(77) 43(11) . . .
S(21) Ni(3) S(17) C(75) 137(10) . . .
S(17) Ni(3) S(22) C(78) -177.0(7) . . .
S(22) Ni(3) S(17) C(75) -178.4(7) . . .
S(21) Ni(3) S(22) C(78) 2.3(7) . . .
S(22) Ni(3) S(21) C(77) -2.2(6) . . .
S(26) Ni(4) S(27) C(81) 0.6(7) . . .
S(27) Ni(4) S(26) C(80) -0.6(7) . . .
S(26) Ni(4) S(27) C(81) 179.4(6) . 65602 65602
S(27) Ni(4) S(26) C(80) 179.4(7) 65602 . .
S(26) Ni(4) S(27) C(81) -179.4(7) 65602 . .
S(27) Ni(4) S(26) C(80) -179.4(7) . 65602 65602
S(26) Ni(4) S(27) C(81) -0.6(6) 65602 65602 65602
S(27) Ni(4) S(26) C(80) 0.6(7) 65602 65602 65602
S(31) Ni(5) S(32) C(84) 0.3(7) . . .
S(32) Ni(5) S(31) C(83) 0.1(4) . . .
S(31) Ni(5) S(32) C(84) 179.7(4) . 56602 56602
S(32) Ni(5) S(31) C(83) -179.9(4) 56602 . .
S(31) Ni(5) S(32) C(84) -179.7(7) 56602 . .
S(32) Ni(5) S(31) C(83) 179.9(6) . 56602 56602
S(31) Ni(5) S(32) C(84) -0.3(4) 56602 56602 56602
S(32) Ni(5) S(31) C(83) -0.1(5) 56602 56602 56602
S(36) Ni(6) S(37) C(87) 0.5(6) . . .
S(37) Ni(6) S(36) C(86) -0.6(6) . . .
S(36) Ni(6) S(37) C(87) 179.5(6) . 55602 55602
S(37) Ni(6) S(36) C(86) 179.4(6) 55602 . .
S(36) Ni(6) S(37) C(87) -179.5(6) 55602 . .
S(37) Ni(6) S(36) C(86) -179.4(6) . 55602 55602
S(36) Ni(6) S(37) C(87) -0.5(6) 55602 55602 55602
S(37) Ni(6) S(36) C(86) 0.6(6) 55602 55602 55602
S(41) Ni(7) S(42) C(90) -0.8(6) . . .
S(42) Ni(7) S(41) C(89) 0.4(4) . . .
S(41) Ni(7) S(46) C(92) 178.7(7) . . .
S(46) Ni(7) S(41) C(89) 179.3(6) . . .
S(41) Ni(7) S(47) C(93) -106(13) . . .
S(47) Ni(7) S(41) C(89) -73(13) . . .
S(42) Ni(7) S(46) C(92) -55(7) . . .
S(46) Ni(7) S(42) C(90) -127(7) . . .
S(42) Ni(7) S(47) C(93) -179.8(3) . . .
S(47) Ni(7) S(42) C(90) 178.4(6) . . .
S(46) Ni(7) S(47) C(93) 1.3(7) . . .
S(47) Ni(7) S(46) C(92) -0.6(7) . . .
S(51) Ni(8) S(52) C(96) -0.8(6) . . .
S(52) Ni(8) S(51) C(95) 0.5(6) . . .
S(51) Ni(8) S(56) C(98) 177.2(6) . . .
S(56) Ni(8) S(51) C(95) -179.2(6) . . .
S(51) Ni(8) S(57) C(99) -39(19) . . .
S(57) Ni(8) S(51) C(95) -140(19) . . .
S(52) Ni(8) S(56) C(98) 132(27) . . .
S(56) Ni(8) S(52) C(96) 44(27) . . .
S(52) Ni(8) S(57) C(99) -179.8(2) . . .
S(57) Ni(8) S(52) C(96) 178.8(6) . . .
S(56) Ni(8) S(57) C(99) -0.1(6) . . .
S(57) Ni(8) S(56) C(98) -2.4(6) . . .
O(1) Fe(1) O(2) C(17) -81.2(13) . . .
O(2) Fe(1) O(1) C(1) -83.1(13) . . .
O(1) Fe(1) N(1) C(7) -5.2(15) . . .
O(1) Fe(1) N(1) C(8) 175.1(11) . . .
N(1) Fe(1) O(1) C(1) 5.6(13) . . .
O(1) Fe(1) N(2) C(13) -42(5) . . .
O(1) Fe(1) N(2) C(16) 136(4) . . .
N(2) Fe(1) O(1) C(1) 48(5) . . .
O(1) Fe(1) N(3) C(23) 86.6(12) . . .
O(1) Fe(1) N(3) C(24) -89.5(11) . . .
N(3) Fe(1) O(1) C(1) -175.9(13) . . .
O(1) Fe(1) N(4) C(29) 86.3(11) . . .
O(1) Fe(1) N(4) C(32) -97.4(14) . . .
N(4) Fe(1) O(1) C(1) 102.7(13) . . .
O(2) Fe(1) N(1) C(7) 88.6(15) . . .
O(2) Fe(1) N(1) C(8) -91.1(12) . . .
N(1) Fe(1) O(2) C(17) -175.0(13) . . .
O(2) Fe(1) N(2) C(13) 88.7(11) . . .
O(2) Fe(1) N(2) C(16) -93.3(13) . . .
N(2) Fe(1) O(2) C(17) 103.6(13) . . .
O(2) Fe(1) N(3) C(23) -7.2(12) . . .
O(2) Fe(1) N(3) C(24) 176.7(11) . . .
N(3) Fe(1) O(2) C(17) 6.1(13) . . .
O(2) Fe(1) N(4) C(29) -40(6) . . .
O(2) Fe(1) N(4) C(32) 136(5) . . .
N(4) Fe(1) O(2) C(17) 45(6) . . .
N(1) Fe(1) N(2) C(13) 0.4(9) . . .
N(1) Fe(1) N(2) C(16) 178.4(13) . . .
N(2) Fe(1) N(1) C(7) 179.1(15) . . .
N(2) Fe(1) N(1) C(8) -0.6(10) . . .
N(1) Fe(1) N(3) C(23) -149(18) . . .
N(1) Fe(1) N(3) C(24) 35(19) . . .
N(3) Fe(1) N(1) C(7) -130(18) . . .
N(3) Fe(1) N(1) C(8) 50(19) . . .
N(1) Fe(1) N(4) C(29) -179.8(9) . . .
N(1) Fe(1) N(4) C(32) -3.5(14) . . .
N(4) Fe(1) N(1) C(7) -96.0(15) . . .
N(4) Fe(1) N(1) C(8) 84.2(12) . . .
N(2) Fe(1) N(3) C(23) -97.8(12) . . .
N(2) Fe(1) N(3) C(24) 86.1(11) . . .
N(3) Fe(1) N(2) C(13) -178.3(10) . . .
N(3) Fe(1) N(2) C(16) -0.3(10) . . .
N(2) Fe(1) N(4) C(29) -98.9(11) . . .
N(2) Fe(1) N(4) C(32) 77.4(14) . . .
N(4) Fe(1) N(2) C(13) -97.4(11) . . .
N(4) Fe(1) N(2) C(16) 80.5(13) . . .
N(3) Fe(1) N(4) C(29) -0.7(11) . . .
N(3) Fe(1) N(4) C(32) 175.6(15) . . .
N(4) Fe(1) N(3) C(23) 177.4(13) . . .
N(4) Fe(1) N(3) C(24) 1.3(11) . . .
O(3) Fe(2) O(4) C(49) 83.8(13) . . .
O(4) Fe(2) O(3) C(33) 75.9(11) . . .
O(3) Fe(2) N(5) C(39) 12.6(14) . . .
O(3) Fe(2) N(5) C(40) -176.9(10) . . .
N(5) Fe(2) O(3) C(33) -12.5(11) . . .
O(3) Fe(2) N(6) C(45) 70(4) . . .
O(3) Fe(2) N(6) C(48) -112(4) . . .
N(6) Fe(2) O(3) C(33) -78(4) . . .
O(3) Fe(2) N(7) C(55) -85.1(13) . . .
O(3) Fe(2) N(7) C(56) 86.3(10) . . .
N(7) Fe(2) O(3) C(33) 168.8(11) . . .
O(3) Fe(2) N(8) C(61) -87.8(12) . . .
O(3) Fe(2) N(8) C(64) 90.2(16) . . .
N(8) Fe(2) O(3) C(33) -108.0(11) . . .
O(4) Fe(2) N(5) C(39) -83.0(14) . . .
O(4) Fe(2) N(5) C(40) 87.5(11) . . .
N(5) Fe(2) O(4) C(49) 178.0(13) . . .
O(4) Fe(2) N(6) C(45) -84.2(11) . . .
O(4) Fe(2) N(6) C(48) 94.1(15) . . .
N(6) Fe(2) O(4) C(49) -100.2(13) . . .
O(4) Fe(2) N(7) C(55) 10.6(13) . . .
O(4) Fe(2) N(7) C(56) -178.0(10) . . .
N(7) Fe(2) O(4) C(49) -5.4(13) . . .
O(4) Fe(2) N(8) C(61) 44(6) . . .
O(4) Fe(2) N(8) C(64) -138(5) . . .
N(8) Fe(2) O(4) C(49) -48(6) . . .
N(5) Fe(2) N(6) C(45) 3.4(10) . . .
N(5) Fe(2) N(6) C(48) -178.3(15) . . .
N(6) Fe(2) N(5) C(39) -175.7(15) . . .
N(6) Fe(2) N(5) C(40) -5.2(10) . . .
N(5) Fe(2) N(7) C(55) 115(8) . . .
N(5) Fe(2) N(7) C(56) -73(9) . . .
N(7) Fe(2) N(5) C(39) 172(8) . . .
N(7) Fe(2) N(5) C(40) -17(9) . . .
N(5) Fe(2) N(8) C(61) 178.0(12) . . .
N(5) Fe(2) N(8) C(64) -3.9(16) . . .
N(8) Fe(2) N(5) C(39) 100.7(14) . . .
N(8) Fe(2) N(5) C(40) -88.8(11) . . .
N(6) Fe(2) N(7) C(55) 103.2(13) . . .
N(6) Fe(2) N(7) C(56) -85.4(10) . . .
N(7) Fe(2) N(6) C(45) -177.3(10) . . .
N(7) Fe(2) N(6) C(48) 1.0(15) . . .
N(6) Fe(2) N(8) C(61) 96.7(12) . . .
N(6) Fe(2) N(8) C(64) -85.2(16) . . .
N(8) Fe(2) N(6) C(45) 100.0(11) . . .
N(8) Fe(2) N(6) C(48) -81.7(15) . . .
N(7) Fe(2) N(8) C(61) 1.4(12) . . .
N(7) Fe(2) N(8) C(64) 179.4(13) . . .
N(8) Fe(2) N(7) C(55) -172.9(13) . . .
N(8) Fe(2) N(7) C(56) -1.5(10) . . .
Ni(1) S(1) C(65) S(3) 179.3(11) . . .
Ni(1) S(1) C(65) C(66) -2.0(18) . . .
Ni(1) S(2) C(66) S(4) -179.9(10) . . .
Ni(1) S(2) C(66) C(65) -2.2(18) . . .
C(65) S(3) C(67) S(4) -0.6(11) . . .
C(65) S(3) C(67) S(5) 179.1(14) . . .
C(67) S(3) C(65) S(1) 179.3(11) . . .
C(67) S(3) C(65) C(66) 0.6(13) . . .
C(66) S(4) C(67) S(3) 0.5(9) . . .
C(66) S(4) C(67) S(5) -179.2(14) . . .
C(67) S(4) C(66) S(2) 177.8(12) . . .
C(67) S(4) C(66) C(65) -0.1(12) . . .
Ni(2) S(6) C(68) S(8) 179.5(9) . . .
Ni(2) S(6) C(68) C(69) 3.5(15) . . .
Ni(2) S(7) C(69) S(9) 179.3(8) . . .
Ni(2) S(7) C(69) C(68) 1.2(16) . . .
C(68) S(8) C(70) S(9) 3.8(12) . . .
C(68) S(8) C(70) S(10) -179.1(12) . . .
C(70) S(8) C(68) S(6) -179.6(11) . . .
C(70) S(8) C(68) C(69) -3.6(16) . . .
C(69) S(9) C(70) S(8) -2.9(12) . . .
C(69) S(9) C(70) S(10) -180.0(11) . . .
C(70) S(9) C(69) S(7) -177.8(12) . . .
C(70) S(9) C(69) C(68) 0.5(14) . . .
Ni(2) S(11) C(71) S(13) -178.1(9) . . .
Ni(2) S(11) C(71) C(72) -1.6(17) . . .
Ni(2) S(12) C(72) S(14) 178.0(9) . . .
Ni(2) S(12) C(72) C(71) -1.7(16) . . .
C(71) S(13) C(73) S(14) -0.0(14) . . .
C(71) S(13) C(73) S(15) 174.7(16) . . .
C(73) S(13) C(71) S(11) 177.1(12) . . .
C(73) S(13) C(71) C(72) 0.4(15) . . .
C(72) S(14) C(73) S(13) -0.3(6) . . .
C(72) S(14) C(73) S(15) -175.4(14) . . .
C(73) S(14) C(72) S(12) -179.1(13) . . .
C(73) S(14) C(72) C(71) 0.6(13) . . .
Ni(3) S(16) C(74) S(18) -176.9(10) . . .
Ni(3) S(16) C(74) C(75) 0.3(15) . . .
Ni(3) S(17) C(75) S(19) 176.0(11) . . .
Ni(3) S(17) C(75) C(74) -0.8(17) . . .
C(74) S(18) C(76) S(19) 1.5(12) . . .
C(74) S(18) C(76) S(20) -175.2(13) . . .
C(76) S(18) C(74) S(16) 175.9(13) . . .
C(76) S(18) C(74) C(75) -1.5(16) . . .
C(75) S(19) C(76) S(18) -1.0(13) . . .
C(75) S(19) C(76) S(20) 175.7(14) . . .
C(76) S(19) C(75) S(17) -176.8(13) . . .
C(76) S(19) C(75) C(74) 0.1(17) . . .
Ni(3) S(21) C(77) S(23) -178.9(9) . . .
Ni(3) S(21) C(77) C(78) 1.6(15) . . .
Ni(3) S(22) C(78) S(24) 179.0(10) . . .
Ni(3) S(22) C(78) C(77) -2.0(16) . . .
C(77) S(23) C(79) S(24) -2.2(13) . . .
C(77) S(23) C(79) S(25) -174.1(14) . . .
C(79) S(23) C(77) S(21) -178.0(12) . . .
C(79) S(23) C(77) C(78) 1.5(16) . . .
C(78) S(24) C(79) S(23) 2.1(13) . . .
C(78) S(24) C(79) S(25) 174.0(14) . . .
C(79) S(24) C(78) S(22) 177.8(13) . . .
C(79) S(24) C(78) C(77) -1.2(16) . . .
Ni(4) S(26) C(80) S(28) -179.8(4) . . .
Ni(4) S(26) C(80) C(81) 0.5(16) . . .
Ni(4) S(27) C(81) S(29) 177.1(10) . . .
Ni(4) S(27) C(81) C(80) -0.4(15) . . .
C(80) S(28) C(82) S(29) 3.4(14) . . .
C(80) S(28) C(82) S(30) -178.4(15) . . .
C(82) S(28) C(80) S(26) 176.7(14) . . .
C(82) S(28) C(80) C(81) -3.6(17) . . .
C(81) S(29) C(82) S(28) -2.2(13) . . .
C(81) S(29) C(82) S(30) 179.5(9) . . .
C(82) S(29) C(81) S(27) -177.9(13) . . .
C(82) S(29) C(81) C(80) -0.2(11) . . .
Ni(5) S(31) C(83) S(33) -179.0(8) . . .
Ni(5) S(31) C(83) C(84) -0.7(12) . . .
Ni(5) S(32) C(84) S(34) -179.3(10) . . .
Ni(5) S(32) C(84) C(83) -0.9(17) . . .
C(83) S(33) C(85) S(34) 1.7(13) . . .
C(83) S(33) C(85) S(35) 177.8(14) . . .
C(85) S(33) C(83) S(31) 178.6(11) . . .
C(85) S(33) C(83) C(84) 0.1(13) . . .
C(84) S(34) C(85) S(33) -2.5(13) . . .
C(84) S(34) C(85) S(35) -178.3(16) . . .
C(85) S(34) C(84) S(32) -178.8(13) . . .
C(85) S(34) C(84) C(83) 2.7(17) . . .
Ni(6) S(36) C(86) S(38) -178.3(9) . . .
Ni(6) S(36) C(86) C(87) 0.6(16) . . .
Ni(6) S(37) C(87) S(39) 179.6(4) . . .
Ni(6) S(37) C(87) C(86) -0.3(13) . . .
C(86) S(38) C(88) S(39) -2.3(14) . . .
C(86) S(38) C(88) S(40) -174.1(13) . . .
C(88) S(38) C(86) S(36) -179.0(12) . . .
C(88) S(38) C(86) C(87) 2.0(16) . . .
C(87) S(39) C(88) S(38) 1.8(14) . . .
C(87) S(39) C(88) S(40) 173.8(13) . . .
C(88) S(39) C(87) S(37) 179.8(10) . . .
C(88) S(39) C(87) C(86) -0.3(10) . . .
Ni(7) S(41) C(89) S(43) 179.2(10) . . .
Ni(7) S(41) C(89) C(90) 0.3(14) . . .
Ni(7) S(42) C(90) S(44) 179.6(3) . . .
Ni(7) S(42) C(90) C(89) 1.2(14) . . .
C(89) S(43) C(91) S(44) 2.0(13) . . .
C(89) S(43) C(91) S(45) 178.3(13) . . .
C(91) S(43) C(89) S(41) 179.0(12) . . .
C(91) S(43) C(89) C(90) -2.0(15) . . .
C(90) S(44) C(91) S(43) -1.4(13) . . .
C(90) S(44) C(91) S(45) -177.7(13) . . .
C(91) S(44) C(90) S(42) -178.5(11) . . .
C(91) S(44) C(90) C(89) -0.0(14) . . .
Ni(7) S(46) C(92) S(48) -178.5(12) . . .
Ni(7) S(46) C(92) C(93) -0.5(16) . . .
Ni(7) S(47) C(93) S(49) 179.0(11) . . .
Ni(7) S(47) C(93) C(92) -1.9(17) . . .
C(92) S(48) C(94) S(49) 4.1(16) . . .
C(92) S(48) C(94) S(50) 177.6(15) . . .
C(94) S(48) C(92) S(46) 176.2(15) . . .
C(94) S(48) C(92) C(93) -1.9(17) . . .
C(93) S(49) C(94) S(48) -4.5(15) . . .
C(93) S(49) C(94) S(50) -177.4(17) . . .
C(94) S(49) C(93) S(47) -177.5(14) . . .
C(94) S(49) C(93) C(92) 3.3(17) . . .
Ni(8) S(51) C(95) S(53) -179.3(9) . . .
Ni(8) S(51) C(95) C(96) -0.1(13) . . .
Ni(8) S(52) C(96) S(54) 179.6(3) . . .
Ni(8) S(52) C(96) C(95) 1.0(14) . . .
C(95) S(53) C(97) S(54) -1.2(14) . . .
C(95) S(53) C(97) S(55) -176.7(14) . . .
C(97) S(53) C(95) S(51) 180.0(12) . . .
C(97) S(53) C(95) C(96) 0.8(14) . . .
C(96) S(54) C(97) S(53) 1.1(14) . . .
C(96) S(54) C(97) S(55) 176.5(15) . . .
C(97) S(54) C(96) S(52) -179.3(11) . . .
C(97) S(54) C(96) C(95) -0.6(11) . . .
Ni(8) S(56) C(98) S(58) 179.2(9) . . .
Ni(8) S(56) C(98) C(99) 5.5(16) . . .
Ni(8) S(57) C(99) S(59) 178.3(10) . . .
Ni(8) S(57) C(99) C(98) 3.7(15) . . .
C(98) S(58) C(100) S(59) -2.1(13) . . .
C(98) S(58) C(100) S(60) -175.8(14) . . .
C(100) S(58) C(98) S(56) -175.3(12) . . .
C(100) S(58) C(98) C(99) -1.4(16) . . .
C(99) S(59) C(100) S(58) 4.0(13) . . .
C(99) S(59) C(100) S(60) 177.7(14) . . .
C(100) S(59) C(99) S(57) -179.9(11) . . .
C(100) S(59) C(99) C(98) -5.0(16) . . .
Fe(1) O(1) C(1) C(2) 176.5(10) . . .
Fe(1) O(1) C(1) C(6) -4(2) . . .
Fe(1) O(2) C(17) C(18) 179.6(9) . . .
Fe(1) O(2) C(17) C(22) 0(2) . . .
Fe(2) O(3) C(33) C(34) -167.1(11) . . .
Fe(2) O(3) C(33) C(38) 12(2) . . .
Fe(2) O(4) C(49) C(50) -177.9(11) . . .
Fe(2) O(4) C(49) C(54) 1(2) . . .
Fe(1) N(1) C(7) C(6) 4(2) . . .
Fe(1) N(1) C(8) C(9) 178.7(16) . . .
Fe(1) N(1) C(8) C(13) 0.7(14) . . .
C(7) N(1) C(8) C(9) -1(2) . . .
C(7) N(1) C(8) C(13) -179.1(15) . . .
C(8) N(1) C(7) C(6) -176.4(16) . . .
Fe(1) N(2) C(13) C(8) -0.1(15) . . .
Fe(1) N(2) C(13) C(12) -178.5(12) . . .
Fe(1) N(2) C(16) C(15) -179.8(10) . . .
C(13) N(2) C(16) C(15) -2(2) . . .
C(16) N(2) C(13) C(8) -178.2(15) . . .
C(16) N(2) C(13) C(12) 3(2) . . .
Fe(1) N(3) C(23) C(22) 2(2) . . .
Fe(1) N(3) C(24) C(25) 175.2(13) . . .
Fe(1) N(3) C(24) C(29) -1.6(17) . . .
C(23) N(3) C(24) C(25) -1(2) . . .
C(23) N(3) C(24) C(29) -177.7(13) . . .
C(24) N(3) C(23) C(22) 178.2(14) . . .
Fe(1) N(4) C(29) C(24) 0.1(17) . . .
Fe(1) N(4) C(29) C(28) -177.5(12) . . .
Fe(1) N(4) C(32) C(31) -179.4(12) . . .
C(29) N(4) C(32) C(31) -3(2) . . .
C(32) N(4) C(29) C(24) -176.6(15) . . .
C(32) N(4) C(29) C(28) 6(2) . . .
Fe(2) N(5) C(39) C(38) -12(2) . . .
Fe(2) N(5) C(40) C(41) -178.1(14) . . .
Fe(2) N(5) C(40) C(45) 6.2(17) . . .
C(39) N(5) C(40) C(41) -7(2) . . .
C(39) N(5) C(40) C(45) 177.1(15) . . .
C(40) N(5) C(39) C(38) 178.7(15) . . .
Fe(2) N(6) C(45) C(40) -1.0(18) . . .
Fe(2) N(6) C(45) C(44) -177.7(12) . . .
Fe(2) N(6) C(48) C(47) 177.4(13) . . .
C(45) N(6) C(48) C(47) -4(2) . . .
C(48) N(6) C(45) C(40) -179.4(15) . . .
C(48) N(6) C(45) C(44) 4(2) . . .
Fe(2) N(7) C(55) C(54) -12(2) . . .
Fe(2) N(7) C(56) C(57) 179.4(11) . . .
Fe(2) N(7) C(56) C(61) 1.3(17) . . .
C(55) N(7) C(56) C(57) -9(2) . . .
C(55) N(7) C(56) C(61) 172.9(15) . . .
C(56) N(7) C(55) C(54) 177.6(14) . . .
Fe(2) N(8) C(61) C(56) -1.0(16) . . .
Fe(2) N(8) C(61) C(60) 178.5(14) . . .
Fe(2) N(8) C(64) C(63) -174.7(12) . . .
C(61) N(8) C(64) C(63) 3(2) . . .
C(64) N(8) C(61) C(56) -179.4(15) . . .
C(64) N(8) C(61) C(60) 0(2) . . .
O(1) C(1) C(2) C(3) 176.2(14) . . .
O(1) C(1) C(6) C(5) -175.4(15) . . .
O(1) C(1) C(6) C(7) 1(2) . . .
C(2) C(1) C(6) C(5) 4(2) . . .
C(2) C(1) C(6) C(7) -179.9(14) . . .
C(6) C(1) C(2) C(3) -3(2) . . .
C(1) C(2) C(3) C(4) 4(2) . . .
C(2) C(3) C(4) C(5) -5(2) . . .
C(3) C(4) C(5) C(6) 6(2) . . .
C(4) C(5) C(6) C(1) -5(2) . . .
C(4) C(5) C(6) C(7) 178.3(16) . . .
C(1) C(6) C(7) N(1) -1(2) . . .
C(5) C(6) C(7) N(1) 175.8(17) . . .
N(1) C(8) C(9) C(10) 178.8(18) . . .
N(1) C(8) C(13) N(2) -0.4(16) . . .
N(1) C(8) C(13) C(12) 178.0(15) . . .
C(9) C(8) C(13) N(2) -178.5(16) . . .
C(9) C(8) C(13) C(12) -0(2) . . .
C(13) C(8) C(9) C(10) -3(2) . . .
C(8) C(9) C(10) C(11) 8(3) . . .
C(9) C(10) C(11) C(12) -10(3) . . .
C(10) C(11) C(12) C(13) 5(2) . . .
C(10) C(11) C(12) C(14) -174(2) . . .
C(11) C(12) C(13) N(2) 177.7(16) . . .
C(11) C(12) C(13) C(8) -1(2) . . .
C(11) C(12) C(14) C(15) -179.9(19) . . .
C(13) C(12) C(14) C(15) 0(2) . . .
C(14) C(12) C(13) N(2) -3(2) . . .
C(14) C(12) C(13) C(8) 179.1(17) . . .
C(12) C(14) C(15) C(16) 1(2) . . .
C(14) C(15) C(16) N(2) -0(2) . . .
O(2) C(17) C(18) C(19) -174.8(14) . . .
O(2) C(17) C(22) C(21) 179.3(14) . . .
O(2) C(17) C(22) C(23) -9(2) . . .
C(18) C(17) C(22) C(21) 0.2(19) . . .
C(18) C(17) C(22) C(23) 172.2(14) . . .
C(22) C(17) C(18) C(19) 4(2) . . .
C(17) C(18) C(19) C(20) -6(2) . . .
C(18) C(19) C(20) C(21) 2(2) . . .
C(19) C(20) C(21) C(22) 2(2) . . .
C(20) C(21) C(22) C(17) -3(2) . . .
C(20) C(21) C(22) C(23) -176.3(16) . . .
C(17) C(22) C(23) N(3) 7(2) . . .
C(21) C(22) C(23) N(3) 179.2(14) . . .
N(3) C(24) C(25) C(26) -178.9(15) . . .
N(3) C(24) C(29) N(4) 1(2) . . .
N(3) C(24) C(29) C(28) 178.5(15) . . .
C(25) C(24) C(29) N(4) -176.1(15) . . .
C(25) C(24) C(29) C(28) 2(2) . . .
C(29) C(24) C(25) C(26) -2(2) . . .
C(24) C(25) C(26) C(27) 0(2) . . .
C(25) C(26) C(27) C(28) 3(2) . . .
C(26) C(27) C(28) C(29) -4(2) . . .
C(26) C(27) C(28) C(30) -178.0(18) . . .
C(27) C(28) C(29) N(4) 179.1(16) . . .
C(27) C(28) C(29) C(24) 2(2) . . .
C(27) C(28) C(30) C(31) 178.7(18) . . .
C(29) C(28) C(30) C(31) 4(2) . . .
C(30) C(28) C(29) N(4) -6(2) . . .
C(30) C(28) C(29) C(24) 176.1(16) . . .
C(28) C(30) C(31) C(32) -2(2) . . .
C(30) C(31) C(32) N(4) 1(2) . . .
O(3) C(33) C(34) C(35) -177.3(16) . . .
O(3) C(33) C(38) C(37) -177.6(14) . . .
O(3) C(33) C(38) C(39) -6(2) . . .
C(34) C(33) C(38) C(37) 1(2) . . .
C(34) C(33) C(38) C(39) 172.8(15) . . .
C(38) C(33) C(34) C(35) 4(2) . . .
C(33) C(34) C(35) C(36) -8(3) . . .
C(34) C(35) C(36) C(37) 6(3) . . .
C(35) C(36) C(37) C(38) 0(2) . . .
C(36) C(37) C(38) C(33) -3(2) . . .
C(36) C(37) C(38) C(39) -175.0(16) . . .
C(33) C(38) C(39) N(5) 6(2) . . .
C(37) C(38) C(39) N(5) 177.7(16) . . .
N(5) C(40) C(41) C(42) -174.0(16) . . .
N(5) C(40) C(45) N(6) -3(2) . . .
N(5) C(40) C(45) C(44) 173.5(14) . . .
C(41) C(40) C(45) N(6) -179.5(13) . . .
C(41) C(40) C(45) C(44) -3(2) . . .
C(45) C(40) C(41) C(42) 2(2) . . .
C(40) C(41) C(42) C(43) -1(2) . . .
C(41) C(42) C(43) C(44) 2(2) . . .
C(42) C(43) C(44) C(45) -2(2) . . .
C(42) C(43) C(44) C(46) -179.9(16) . . .
C(43) C(44) C(45) N(6) 179.7(11) . . .
C(43) C(44) C(45) C(40) 3(2) . . .
C(43) C(44) C(46) C(47) 179.7(14) . . .
C(45) C(44) C(46) C(47) 2(2) . . .
C(46) C(44) C(45) N(6) -2(2) . . .
C(46) C(44) C(45) C(40) -179.1(15) . . .
C(44) C(46) C(47) C(48) -3(2) . . .
C(46) C(47) C(48) N(6) 4(2) . . .
O(4) C(49) C(50) C(51) 178.5(16) . . .
O(4) C(49) C(54) C(53) -177.7(15) . . .
O(4) C(49) C(54) C(55) 1(2) . . .
C(50) C(49) C(54) C(53) 1(2) . . .
C(50) C(49) C(54) C(55) 179.9(13) . . .
C(54) C(49) C(50) C(51) -1(2) . . .
C(49) C(50) C(51) C(52) 2(2) . . .
C(50) C(51) C(52) C(53) -5(2) . . .
C(51) C(52) C(53) C(54) 7(2) . . .
C(52) C(53) C(54) C(49) -5(2) . . .
C(52) C(53) C(54) C(55) 176.7(18) . . .
C(49) C(54) C(55) N(7) 5(2) . . .
C(53) C(54) C(55) N(7) -176.4(15) . . .
N(7) C(56) C(57) C(58) 177.1(16) . . .
N(7) C(56) C(61) N(8) -0.2(18) . . .
N(7) C(56) C(61) C(60) -179.8(11) . . .
C(57) C(56) C(61) N(8) -178.4(15) . . .
C(57) C(56) C(61) C(60) 2(2) . . .
C(61) C(56) C(57) C(58) -5(2) . . .
C(56) C(57) C(58) C(59) 6(2) . . .
C(57) C(58) C(59) C(60) -5(3) . . .
C(58) C(59) C(60) C(61) 2(2) . . .
C(58) C(59) C(60) C(62) -174.4(19) . . .
C(59) C(60) C(61) N(8) 179.8(12) . . .
C(59) C(60) C(61) C(56) -1(2) . . .
C(59) C(60) C(62) C(63) 179.6(13) . . .
C(61) C(60) C(62) C(63) 3(2) . . .
C(62) C(60) C(61) N(8) -3(2) . . .
C(62) C(60) C(61) C(56) 176.2(16) . . .
C(60) C(62) C(63) C(64) 0(2) . . .
C(62) C(63) C(64) N(8) -4(2) . . .
S(1) C(65) C(66) S(2) 3(2) . . .
S(1) C(65) C(66) S(4) -179.1(11) . . .
S(3) C(65) C(66) S(2) -178.2(11) . . .
S(3) C(65) C(66) S(4) -0.3(16) . . .
S(6) C(68) C(69) S(7) -3(2) . . .
S(6) C(68) C(69) S(9) 178.3(9) . . .
S(8) C(68) C(69) S(7) -179.5(10) . . .
S(8) C(68) C(69) S(9) 2.2(19) . . .
S(11) C(71) C(72) S(12) 2(2) . . .
S(11) C(71) C(72) S(14) -177.3(10) . . .
S(13) C(71) C(72) S(12) 179.0(10) . . .
S(13) C(71) C(72) S(14) -0.7(16) . . .
S(16) C(74) C(75) S(17) 0.4(19) . . .
S(16) C(74) C(75) S(19) -176.5(11) . . .
S(18) C(74) C(75) S(17) 177.9(10) . . .
S(18) C(74) C(75) S(19) 0.9(17) . . .
S(21) C(77) C(78) S(22) 0.3(17) . . .
S(21) C(77) C(78) S(24) 179.3(9) . . .
S(23) C(77) C(78) S(22) -179.3(10) . . .
S(23) C(77) C(78) S(24) -0.2(14) . . .
S(26) C(80) C(81) S(27) -0(2) . . .
S(26) C(80) C(81) S(29) -177.7(10) . . .
S(28) C(80) C(81) S(27) -179.8(10) . . .
S(28) C(80) C(81) S(29) 3(2) . . .
S(31) C(83) C(84) S(32) 1(2) . . .
S(31) C(83) C(84) S(34) 179.7(10) . . .
S(33) C(83) C(84) S(32) 179.5(7) . . .
S(33) C(83) C(84) S(34) -2(2) . . .
S(36) C(86) C(87) S(37) -0.2(19) . . .
S(36) C(86) C(87) S(39) 179.9(10) . . .
S(38) C(86) C(87) S(37) 178.7(9) . . .
S(38) C(86) C(87) S(39) -1.2(19) . . .
S(41) C(89) C(90) S(42) -1(2) . . .
S(41) C(89) C(90) S(44) -179.6(5) . . .
S(43) C(89) C(90) S(42) 179.9(5) . . .
S(43) C(89) C(90) S(44) 1.4(18) . . .
S(46) C(92) C(93) S(47) 2(2) . . .
S(46) C(92) C(93) S(49) -179.1(11) . . .
S(48) C(92) C(93) S(47) 179.9(10) . . .
S(48) C(92) C(93) S(49) -0.9(18) . . .
S(51) C(95) C(96) S(52) -0.6(15) . . .
S(51) C(95) C(96) S(54) -179.4(9) . . .
S(53) C(95) C(96) S(52) 178.6(10) . . .
S(53) C(95) C(96) S(54) -0.2(16) . . .
S(56) C(98) C(99) S(57) -7(2) . . .
S(56) C(98) C(99) S(59) 178.3(10) . . .
S(58) C(98) C(99) S(57) 179.5(9) . . .
S(58) C(98) C(99) S(59) 4.3(19) . . .
